data_4102695
loop_
_publ_author_name
'M. F. Roll'
'J. W. Kampf'
'Y. Kim'
'E. Yi'
'R. M. Laine'

_publ_section_title
;
 Nano Building Blocks via Iodination of [PhSiO1.5]n, Forming
 [p-I-C6H4SiO1.5]n (n = 8, 10, 12), and a New Route to High-Surface-Area,
 Thermally Stable, Microporous Materials via Thermal Elimination of I2
;
_journal_name_full 'Journal of the American Chemical Society'
_journal_page_first 10171
_journal_page_last 10183
_journal_paper_doi 10.1021/ja102453s
_journal_volume 132
_journal_year 2010
_chemical_formula_moiety 'C60 H50 O15 Si10, C7 H8'
_chemical_formula_sum 'C67 H58 O15 Si10'
_chemical_formula_weight 1384.03
_chemical_name_systematic
;
 ?
;
_space_group_IT_number 2
_symmetry_cell_setting triclinic
_symmetry_space_group_name_Hall '-P 1'
_symmetry_space_group_name_H-M 'P -1'
_atom_sites_solution_hydrogens geom
_atom_sites_solution_primary direct
_atom_sites_solution_secondary difmap
_audit_creation_method SHELXL-97
_cell_angle_alpha 72.7060(1)
_cell_angle_beta 80.4340(1)
_cell_angle_gamma 81.3950(1)
_cell_formula_units_Z 6
_cell_length_a 12.5377(9)
_cell_length_b 24.6836(17)
_cell_length_c 35.061(2)
_cell_measurement_reflns_used 9252
_cell_measurement_temperature 85(2)
_cell_measurement_theta_max 28.28
_cell_measurement_theta_min 2.22
_cell_volume 10157.9(12)
_computing_cell_refinement 'Bruker SAINT'
_computing_data_collection 'Bruker SMART-APEX'
_computing_data_reduction 'Bruker SAINT'
_computing_molecular_graphics 'Bruker SHELXTL'
_computing_publication_material 'Bruker SHELXTL'
_computing_structure_refinement 'Bruker SHELXTL'
_computing_structure_solution 'Bruker SHELXTL'
_diffrn_ambient_temperature 85(2)
_diffrn_measured_fraction_theta_full 0.997
_diffrn_measured_fraction_theta_max 0.997
_diffrn_measurement_device_type 'CCD area detector'
_diffrn_measurement_method 'phi and omega scans'
_diffrn_radiation_monochromator graphite
_diffrn_radiation_source 'fine-focus sealed tube'
_diffrn_radiation_type MoK\a
_diffrn_radiation_wavelength 0.71073
_diffrn_reflns_av_R_equivalents 0.0516
_diffrn_reflns_av_sigmaI/netI 0.0405
_diffrn_reflns_limit_h_max 16
_diffrn_reflns_limit_h_min -16
_diffrn_reflns_limit_k_max 32
_diffrn_reflns_limit_k_min -32
_diffrn_reflns_limit_l_max 46
_diffrn_reflns_limit_l_min -46
_diffrn_reflns_number 228543
_diffrn_reflns_theta_full 28.33
_diffrn_reflns_theta_max 28.33
_diffrn_reflns_theta_min 1.67
_exptl_absorpt_coefficient_mu 0.260
_exptl_absorpt_correction_T_max 0.9475
_exptl_absorpt_correction_T_min 0.9215
_exptl_absorpt_correction_type multi-scan
_exptl_absorpt_process_details
;
  Blessing, R. Acta Cryst. (1995) A51 33-38.
  Sheldrick, G.  SADABS (Version 2008/1) Bruker AXS area
  detector absorption and other corrections, University of
  Gottingen, Germany 2008.
;
_exptl_crystal_colour colorless
_exptl_crystal_density_diffrn 1.358
_exptl_crystal_density_method 'not measured'
_exptl_crystal_description needle
_exptl_crystal_F_000 4320
_exptl_crystal_size_max 0.32
_exptl_crystal_size_mid 0.21
_exptl_crystal_size_min 0.21
_refine_diff_density_max 0.474
_refine_diff_density_min -0.347
_refine_diff_density_rms 0.064
_refine_ls_extinction_method none
_refine_ls_goodness_of_fit_ref 1.014
_refine_ls_hydrogen_treatment constr
_refine_ls_matrix_type full
_refine_ls_number_parameters 2636
_refine_ls_number_reflns 50482
_refine_ls_number_restraints 63
_refine_ls_restrained_S_all 1.013
_refine_ls_R_factor_all 0.0561
_refine_ls_R_factor_gt 0.0411
_refine_ls_shift/su_max 0.008
_refine_ls_shift/su_mean 0.000
_refine_ls_structure_factor_coef Fsqd
_refine_ls_weighting_details 'calc w=1/[\s^2^(Fo^2^)+(0.0486P)^2^+3.9986P] where P=(Fo^2^+2Fc^2^)/3'
_refine_ls_weighting_scheme calc
_refine_ls_wR_factor_gt 0.1001
_refine_ls_wR_factor_ref 0.1094
_reflns_number_gt 40257
_reflns_number_total 50482
_reflns_threshold_expression >2sigma(I)
_cod_data_source_file ja102453s_si_003.cif
_cod_data_source_block decap
_cod_original_cell_volume 10157.8(12)
_cod_database_code 4102695

loop_
_symmetry_equiv_pos_as_xyz
'x, y, z'
'-x, -y, -z'

loop_
_atom_site_label
_atom_site_type_symbol
_atom_site_fract_x
_atom_site_fract_y
_atom_site_fract_z
_atom_site_U_iso_or_equiv
_atom_site_adp_type
_atom_site_occupancy
_atom_site_symmetry_multiplicity
_atom_site_calc_flag
_atom_site_refinement_flags
_atom_site_disorder_assembly
_atom_site_disorder_group
Si1 Si 0.85496(3) 0.542754(17) 0.263821(12) 0.01542(8) Uani 1 1 d . . .
Si2 Si 1.09578(3) 0.550859(17) 0.269814(12) 0.01509(8) Uani 1 1 d . . .
Si3 Si 1.03055(3) 0.559487(17) 0.358207(12) 0.01547(8) Uani 1 1 d . . .
Si4 Si 1.04886(3) 0.434542(17) 0.419242(12) 0.01583(8) Uani 1 1 d . . .
Si5 Si 0.80365(3) 0.428024(17) 0.418248(12) 0.01527(8) Uani 1 1 d . . .
Si6 Si 0.79000(3) 0.548107(17) 0.353235(12) 0.01492(8) Uani 1 1 d . . .
Si7 Si 0.86899(3) 0.346250(17) 0.362944(12) 0.01513(8) Uani 1 1 d . . .
Si8 Si 0.90492(3) 0.413425(17) 0.270310(12) 0.01615(8) Uani 1 1 d . . .
Si9 Si 1.14518(3) 0.418788(17) 0.276307(12) 0.01540(8) Uani 1 1 d . . .
Si10 Si 1.11341(3) 0.347049(17) 0.367603(12) 0.01506(8) Uani 1 1 d . . .
Si11 Si -0.02212(3) 0.126136(17) 0.589346(12) 0.01527(8) Uani 1 1 d . . .
Si12 Si 0.02217(3) -0.005968(17) 0.603059(12) 0.01494(8) Uani 1 1 d . . .
Si13 Si 0.27024(3) -0.002263(17) 0.607546(12) 0.01613(8) Uani 1 1 d . . .
Si14 Si 0.22363(3) 0.129478(17) 0.598698(13) 0.01678(8) Uani 1 1 d . . .
Si15 Si 0.15111(3) 0.143579(17) 0.684980(12) 0.01599(8) Uani 1 1 d . . .
Si16 Si -0.08707(3) 0.130214(17) 0.676890(12) 0.01502(8) Uani 1 1 d . . .
Si17 Si -0.07104(3) 0.011948(17) 0.739075(12) 0.01482(8) Uani 1 1 d . . .
Si18 Si -0.00083(3) -0.079751(17) 0.694150(12) 0.01453(8) Uani 1 1 d . . .
Si19 Si 0.24227(3) -0.072203(17) 0.698579(12) 0.01593(8) Uani 1 1 d . . .
Si20 Si 0.16763(3) 0.020972(17) 0.745991(12) 0.01532(8) Uani 1 1 d . . .
Si21 Si 0.24860(3) 0.663558(18) -0.027070(13) 0.01768(9) Uani 1 1 d . B .
Si22 Si 0.49613(3) 0.658226(17) -0.028871(13) 0.01800(9) Uani 1 1 d . A .
Si23 Si 0.46672(3) 0.656823(18) 0.062478(13) 0.01781(9) Uani 1 1 d . . .
Si24 Si 0.45337(3) 0.782107(17) 0.065673(13) 0.01761(9) Uani 1 1 d . . .
Si25 Si 0.46793(3) 0.859739(17) -0.023095(12) 0.01488(8) Uani 1 1 d . . .
Si26 Si 0.21391(3) 0.869109(17) -0.019088(12) 0.01515(8) Uani 1 1 d . . .
Si27 Si 0.24344(3) 0.792418(17) -0.078883(12) 0.01534(8) Uani 1 1 d . . .
Si28 Si 0.49236(3) 0.786748(17) -0.084337(12) 0.01602(8) Uani 1 1 d . . .
Si29 Si 0.19760(3) 0.792717(18) 0.069646(13) 0.01790(9) Uani 1 1 d . . .
Si30 Si 0.21347(3) 0.667594(18) 0.062722(13) 0.01791(9) Uani 1 1 d . . .
O1 O 0.97443(9) 0.56421(5) 0.25691(3) 0.0212(2) Uani 1 1 d . . .
O2 O 1.09084(9) 0.56134(5) 0.31346(3) 0.0239(2) Uani 1 1 d . . .
O3 O 1.05933(9) 0.49702(5) 0.38823(3) 0.0237(2) Uani 1 1 d . . .
O4 O 0.92094(9) 0.42579(5) 0.43257(3) 0.0223(2) Uani 1 1 d . . .
O5 O 0.77263(9) 0.48882(5) 0.38737(3) 0.0227(2) Uani 1 1 d . . .
O6 O 0.80167(9) 0.53543(5) 0.30999(3) 0.0208(2) Uani 1 1 d . . .
O7 O 0.90004(9) 0.57135(5) 0.35769(3) 0.0213(2) Uani 1 1 d . . .
O8 O 0.80939(9) 0.37940(5) 0.39532(3) 0.0218(2) Uani 1 1 d . . .
O9 O 0.86437(9) 0.38897(5) 0.31787(3) 0.0206(2) Uani 1 1 d . . .
O10 O 0.86433(9) 0.48093(4) 0.25553(3) 0.0206(2) Uani 1 1 d . . .
O11 O 1.03706(9) 0.40591(5) 0.26217(3) 0.0218(2) Uani 1 1 d . . .
O12 O 1.13942(9) 0.48557(5) 0.27263(4) 0.0231(2) Uani 1 1 d . . .
O13 O 1.15213(9) 0.38478(5) 0.32279(3) 0.0251(3) Uani 1 1 d . . .
O14 O 0.99519(9) 0.32675(5) 0.36975(3) 0.0208(2) Uani 1 1 d . . .
O15 O 1.10544(9) 0.38593(5) 0.39789(3) 0.0241(2) Uani 1 1 d . . .
O16 O -0.03065(9) 0.06004(4) 0.59281(3) 0.0191(2) Uani 1 1 d . . .
O17 O 0.15385(9) -0.00944(5) 0.59635(3) 0.0199(2) Uani 1 1 d . . .
O18 O 0.27429(9) 0.06371(5) 0.60562(4) 0.0254(3) Uani 1 1 d . . .
O19 O 0.10422(9) 0.13637(5) 0.58494(3) 0.0206(2) Uani 1 1 d . . .
O20 O 0.21478(9) 0.14606(5) 0.64050(3) 0.0220(2) Uani 1 1 d . . .
O21 O 0.02124(9) 0.15244(5) 0.68366(3) 0.0209(2) Uani 1 1 d . . .
O22 O -0.08159(9) 0.06188(4) 0.69731(3) 0.0187(2) Uani 1 1 d . . .
O23 O -0.06054(9) -0.04795(4) 0.72775(3) 0.0193(2) Uani 1 1 d . . .
O24 O -0.01691(9) -0.03763(4) 0.64986(3) 0.0193(2) Uani 1 1 d . . .
O25 O 0.12674(9) -0.09447(5) 0.69935(4) 0.0226(2) Uani 1 1 d . . .
O26 O 0.22339(9) -0.02694(5) 0.72444(3) 0.0236(2) Uani 1 1 d . . .
O27 O 0.18736(10) 0.08229(5) 0.71465(4) 0.0258(3) Uani 1 1 d . . .
O28 O 0.03750(9) 0.01675(5) 0.75700(3) 0.0207(2) Uani 1 1 d . . .
O29 O 0.28668(9) -0.04135(5) 0.65260(3) 0.0264(3) Uani 1 1 d . . .
O30 O -0.08947(9) 0.14072(4) 0.62928(3) 0.0184(2) Uani 1 1 d . . .
O31 O 0.37665(9) 0.64045(5) -0.02874(4) 0.0274(3) Uani 1 1 d . . .
O32 O 0.50761(10) 0.66183(5) 0.01545(3) 0.0259(3) Uani 1 1 d . . .
O33 O 0.48843(9) 0.71447(4) 0.07178(3) 0.0211(2) Uani 1 1 d . . .
O34 O 0.49236(9) 0.81575(5) 0.01957(3) 0.0240(3) Uani 1 1 d . . .
O35 O 0.33934(8) 0.88050(5) -0.02228(3) 0.0194(2) Uani 1 1 d . . .
O36 O 0.20369(9) 0.82664(5) -0.04525(3) 0.0227(2) Uani 1 1 d . . .
O37 O 0.23381(9) 0.72556(5) -0.05847(3) 0.0234(2) Uani 1 1 d . . .
O38 O 0.36941(9) 0.80150(5) -0.09616(3) 0.0228(2) Uani 1 1 d . . .
O39 O 0.50768(9) 0.82590(5) -0.05663(4) 0.0272(3) Uani 1 1 d . . .
O40 O 0.51068(9) 0.71997(5) -0.06034(3) 0.0224(2) Uani 1 1 d . . .
O41 O 0.17140(9) 0.83964(5) 0.02790(3) 0.0200(2) Uani 1 1 d . . .
O42 O 0.17585(10) 0.73098(5) 0.06769(4) 0.0284(3) Uani 1 1 d . . .
O43 O 0.20237(10) 0.67015(6) 0.01714(4) 0.0314(3) Uani 1 1 d . . .
O44 O 0.33821(9) 0.64944(5) 0.07139(3) 0.0231(2) Uani 1 1 d . . .
O45 O 0.32276(9) 0.79319(5) 0.07550(3) 0.0225(2) Uani 1 1 d . . .
C1 C 0.67200(13) 0.60052(6) 0.35867(4) 0.0187(3) Uani 1 1 d . . .
C2 C 0.68224(14) 0.65327(7) 0.36412(5) 0.0247(4) Uani 1 1 d . . .
H2A H 0.7518 0.6624 0.3661 0.030 Uiso 1 1 calc R . .
C3 C 0.59123(16) 0.69255(7) 0.36667(6) 0.0326(4) Uani 1 1 d . . .
H3A H 0.5990 0.7285 0.3700 0.039 Uiso 1 1 calc R . .
C4 C 0.48951(16) 0.67942(8) 0.36441(6) 0.0341(4) Uani 1 1 d . . .
H4A H 0.4276 0.7063 0.3665 0.041 Uiso 1 1 calc R . .
C5 C 0.47732(15) 0.62745(8) 0.35911(6) 0.0317(4) Uani 1 1 d . . .
H5A H 0.4073 0.6187 0.3574 0.038 Uiso 1 1 calc R . .
C6 C 0.56791(13) 0.58815(7) 0.35627(5) 0.0239(3) Uani 1 1 d . . .
H6A H 0.5594 0.5525 0.3527 0.029 Uiso 1 1 calc R . .
C7 C 1.21458(12) 0.28441(6) 0.38007(5) 0.0187(3) Uani 1 1 d . . .
C8 C 1.18767(14) 0.23088(7) 0.40434(5) 0.0240(3) Uani 1 1 d . . .
H8A H 1.1148 0.2264 0.4166 0.029 Uiso 1 1 calc R . .
C9 C 1.26638(15) 0.18393(7) 0.41084(5) 0.0287(4) Uani 1 1 d . . .
H9A H 1.2469 0.1478 0.4275 0.034 Uiso 1 1 calc R . .
C10 C 1.37293(15) 0.18976(8) 0.39317(5) 0.0303(4) Uani 1 1 d . . .
H10A H 1.4264 0.1577 0.3975 0.036 Uiso 1 1 calc R . .
C11 C 1.40121(14) 0.24244(8) 0.36924(5) 0.0289(4) Uani 1 1 d . . .
H11A H 1.4744 0.2466 0.3573 0.035 Uiso 1 1 calc R . .
C12 C 1.32284(13) 0.28924(7) 0.36265(5) 0.0245(4) Uani 1 1 d . . .
H12A H 1.3431 0.3252 0.3460 0.029 Uiso 1 1 calc R . .
C13 C 1.26708(13) 0.39755(6) 0.24463(5) 0.0214(3) Uani 1 1 d . . .
C14 C 1.36977(14) 0.39623(8) 0.25548(6) 0.0327(4) Uani 1 1 d . . .
H14A H 1.3753 0.4059 0.2793 0.039 Uiso 1 1 calc R . .
C15 C 1.46392(17) 0.38118(10) 0.23228(7) 0.0460(6) Uani 1 1 d . . .
H15A H 1.5331 0.3804 0.2403 0.055 Uiso 1 1 calc R . .
C16 C 1.45640(18) 0.36736(9) 0.19735(7) 0.0474(6) Uani 1 1 d . . .
H16A H 1.5205 0.3562 0.1816 0.057 Uiso 1 1 calc R . .
C17 C 1.3567(2) 0.36981(9) 0.18548(7) 0.0475(6) Uani 1 1 d . . .
H17A H 1.3520 0.3614 0.1611 0.057 Uiso 1 1 calc R . .
C18 C 1.26175(17) 0.38464(8) 0.20893(6) 0.0350(4) Uani 1 1 d . . .
H18A H 1.1930 0.3859 0.2005 0.042 Uiso 1 1 calc R . .
C19 C 0.85153(13) 0.37463(6) 0.24106(5) 0.0207(3) Uani 1 1 d . . .
C20 C 0.89033(15) 0.38142(7) 0.20034(5) 0.0282(4) Uani 1 1 d . . .
H20A H 0.9432 0.4071 0.1874 0.034 Uiso 1 1 calc R . .
C21 C 0.85264(17) 0.35097(8) 0.17839(6) 0.0356(4) Uani 1 1 d . . .
H21A H 0.8788 0.3564 0.1506 0.043 Uiso 1 1 calc R . .
C22 C 0.77682(16) 0.31280(8) 0.19742(6) 0.0360(4) Uani 1 1 d . . .
H22A H 0.7514 0.2919 0.1826 0.043 Uiso 1 1 calc R . .
C23 C 0.73806(15) 0.30497(8) 0.23759(6) 0.0328(4) Uani 1 1 d . . .
H23A H 0.6869 0.2783 0.2505 0.039 Uiso 1 1 calc R . .
C24 C 0.77415(14) 0.33630(7) 0.25929(5) 0.0267(4) Uani 1 1 d . . .
H24A H 0.7457 0.3315 0.2868 0.032 Uiso 1 1 calc R . .
C25 C 0.79867(12) 0.28263(6) 0.37117(4) 0.0172(3) Uani 1 1 d . . .
C26 C 0.84299(14) 0.24057(7) 0.35182(5) 0.0235(3) Uani 1 1 d . . .
H26A H 0.9100 0.2449 0.3346 0.028 Uiso 1 1 calc R . .
C27 C 0.79011(14) 0.19263(7) 0.35751(5) 0.0276(4) Uani 1 1 d . . .
H27A H 0.8200 0.1651 0.3436 0.033 Uiso 1 1 calc R . .
C28 C 0.69438(14) 0.18491(7) 0.38337(5) 0.0283(4) Uani 1 1 d . . .
H28A H 0.6587 0.1520 0.3873 0.034 Uiso 1 1 calc R . .
C29 C 0.65010(14) 0.22523(7) 0.40365(5) 0.0273(4) Uani 1 1 d . . .
H29A H 0.5852 0.2195 0.4220 0.033 Uiso 1 1 calc R . .
C30 C 0.70135(13) 0.27408(7) 0.39698(5) 0.0224(3) Uani 1 1 d . . .
H30A H 0.6695 0.3021 0.4102 0.027 Uiso 1 1 calc R . .
C31 C 0.69910(13) 0.41686(7) 0.46242(5) 0.0213(3) Uani 1 1 d . . .
C32 C 0.72395(15) 0.38826(8) 0.50126(5) 0.0303(4) Uani 1 1 d . . .
H32A H 0.7969 0.3732 0.5051 0.036 Uiso 1 1 calc R . .
C33 C 0.64392(16) 0.38141(9) 0.53448(6) 0.0388(5) Uani 1 1 d . . .
H33A H 0.6625 0.3619 0.5606 0.047 Uiso 1 1 calc R . .
C34 C 0.53798(17) 0.40293(10) 0.52943(6) 0.0455(6) Uani 1 1 d . . .
H34A H 0.4830 0.3975 0.5520 0.055 Uiso 1 1 calc R . .
C35 C 0.51165(17) 0.43232(13) 0.49164(7) 0.0582(8) Uani 1 1 d . . .
H35A H 0.4387 0.4478 0.4882 0.070 Uiso 1 1 calc R . .
C36 C 0.59173(15) 0.43942(11) 0.45832(6) 0.0436(6) Uani 1 1 d . . .
H36A H 0.5726 0.4600 0.4324 0.052 Uiso 1 1 calc R . .
C37 C 1.11855(12) 0.42604(7) 0.46322(5) 0.0205(3) Uani 1 1 d . . .
C38 C 1.16145(15) 0.37170(8) 0.48486(5) 0.0292(4) Uani 1 1 d . . .
H38A H 1.1529 0.3391 0.4769 0.035 Uiso 1 1 calc R . .
C39 C 1.21622(16) 0.36485(10) 0.51770(6) 0.0389(5) Uani 1 1 d . . .
H39A H 1.2446 0.3279 0.5320 0.047 Uiso 1 1 calc R . .
C40 C 1.22923(15) 0.41203(10) 0.52941(6) 0.0398(5) Uani 1 1 d . . .
H40A H 1.2660 0.4073 0.5520 0.048 Uiso 1 1 calc R . .
C41 C 1.18921(17) 0.46548(10) 0.50856(6) 0.0406(5) Uani 1 1 d . . .
H41A H 1.1990 0.4978 0.5165 0.049 Uiso 1 1 calc R . .
C42 C 1.13404(16) 0.47254(8) 0.47569(6) 0.0316(4) Uani 1 1 d . . .
H42A H 1.1065 0.5098 0.4615 0.038 Uiso 1 1 calc R . .
C43 C 1.07707(12) 0.61569(6) 0.37414(5) 0.0185(3) Uani 1 1 d . . .
C44 C 1.03089(14) 0.62708(7) 0.41048(5) 0.0279(4) Uani 1 1 d . . .
H44A H 0.9764 0.6049 0.4273 0.033 Uiso 1 1 calc R . .
C45 C 1.06347(16) 0.67044(8) 0.42237(6) 0.0348(4) Uani 1 1 d . . .
H45A H 1.0309 0.6777 0.4471 0.042 Uiso 1 1 calc R . .
C46 C 1.14281(15) 0.70283(7) 0.39835(6) 0.0336(4) Uani 1 1 d . . .
H46A H 1.1652 0.7323 0.4066 0.040 Uiso 1 1 calc R . .
C47 C 1.18994(14) 0.69246(7) 0.36220(6) 0.0298(4) Uani 1 1 d . . .
H47A H 1.2446 0.7148 0.3456 0.036 Uiso 1 1 calc R . .
C48 C 1.15729(13) 0.64928(7) 0.35012(5) 0.0245(3) Uani 1 1 d . . .
H48A H 1.1899 0.6425 0.3253 0.029 Uiso 1 1 calc R . .
C49 C 1.18917(12) 0.59655(6) 0.23222(5) 0.0189(3) Uani 1 1 d . . .
C50 C 1.29208(13) 0.57303(7) 0.21870(5) 0.0239(3) Uani 1 1 d . . .
H50A H 1.3128 0.5334 0.2291 0.029 Uiso 1 1 calc R . .
C51 C 1.36453(15) 0.60650(9) 0.19037(5) 0.0320(4) Uani 1 1 d . . .
H51A H 1.4340 0.5898 0.1816 0.038 Uiso 1 1 calc R . .
C52 C 1.33503(15) 0.66408(9) 0.17503(5) 0.0339(4) Uani 1 1 d . . .
H52A H 1.3845 0.6871 0.1557 0.041 Uiso 1 1 calc R . .
C53 C 1.23381(16) 0.68859(8) 0.18764(5) 0.0327(4) Uani 1 1 d . . .
H53A H 1.2139 0.7283 0.1769 0.039 Uiso 1 1 calc R . .
C54 C 1.16109(14) 0.65523(7) 0.21609(5) 0.0254(4) Uani 1 1 d . . .
H54A H 1.0918 0.6724 0.2247 0.031 Uiso 1 1 calc R . .
C55 C 0.77247(13) 0.59753(6) 0.22916(5) 0.0192(3) Uani 1 1 d . . .
C56 C 0.66070(13) 0.60894(7) 0.24002(5) 0.0241(3) Uani 1 1 d . . .
H56A H 0.6261 0.5862 0.2645 0.029 Uiso 1 1 calc R . .
C57 C 0.59960(15) 0.65329(7) 0.21532(6) 0.0307(4) Uani 1 1 d . . .
H57A H 0.5237 0.6605 0.2230 0.037 Uiso 1 1 calc R . .
C58 C 0.64935(16) 0.68688(7) 0.17963(6) 0.0325(4) Uani 1 1 d . . .
H58A H 0.6077 0.7173 0.1629 0.039 Uiso 1 1 calc R . .
C59 C 0.75958(16) 0.67603(7) 0.16841(5) 0.0294(4) Uani 1 1 d . . .
H59A H 0.7935 0.6989 0.1438 0.035 Uiso 1 1 calc R . .
C60 C 0.82115(14) 0.63190(7) 0.19288(5) 0.0241(3) Uani 1 1 d . . .
H60A H 0.8970 0.6250 0.1849 0.029 Uiso 1 1 calc R . .
C61 C 0.23130(13) 0.00931(7) 0.79194(5) 0.0207(3) Uani 1 1 d . . .
C62 C 0.32854(14) -0.02669(8) 0.79718(5) 0.0285(4) Uani 1 1 d . . .
H62A H 0.3613 -0.0441 0.7767 0.034 Uiso 1 1 calc R . .
C63 C 0.37825(16) -0.03760(10) 0.83167(6) 0.0406(5) Uani 1 1 d . . .
H63A H 0.4442 -0.0622 0.8346 0.049 Uiso 1 1 calc R . .
C64 C 0.33171(17) -0.01277(11) 0.86149(6) 0.0459(6) Uani 1 1 d . . .
H64A H 0.3657 -0.0201 0.8851 0.055 Uiso 1 1 calc R . .
C65 C 0.23601(17) 0.02275(10) 0.85747(6) 0.0416(5) Uani 1 1 d . . .
H65A H 0.2042 0.0398 0.8783 0.050 Uiso 1 1 calc R . .
C66 C 0.18566(15) 0.03380(8) 0.82281(5) 0.0307(4) Uani 1 1 d . . .
H66A H 0.1196 0.0583 0.8203 0.037 Uiso 1 1 calc R . .
C67 C 0.34039(13) -0.13127(7) 0.72168(5) 0.0210(3) Uani 1 1 d . . .
C68 C 0.32922(15) -0.15317(7) 0.76377(5) 0.0276(4) Uani 1 1 d . . .
H68A H 0.2685 -0.1392 0.7796 0.033 Uiso 1 1 calc R . .
C69 C 0.40563(16) -0.19503(8) 0.78270(6) 0.0352(4) Uani 1 1 d . . .
H69A H 0.3980 -0.2086 0.8113 0.042 Uiso 1 1 calc R . .
C70 C 0.49229(16) -0.21673(8) 0.75998(7) 0.0373(5) Uani 1 1 d . . .
H70A H 0.5442 -0.2455 0.7729 0.045 Uiso 1 1 calc R . .
C71 C 0.50405(15) -0.19691(8) 0.71863(7) 0.0370(5) Uani 1 1 d . . .
H71A H 0.5634 -0.2124 0.7030 0.044 Uiso 1 1 calc R . .
C72 C 0.42879(14) -0.15397(8) 0.69955(6) 0.0300(4) Uani 1 1 d . . .
H72A H 0.4382 -0.1401 0.6710 0.036 Uiso 1 1 calc R . .
C73 C -0.05596(12) -0.14783(6) 0.70223(4) 0.0173(3) Uani 1 1 d . . .
C74 C -0.13820(13) -0.15270(7) 0.68120(5) 0.0227(3) Uani 1 1 d . . .
H74A H -0.1651 -0.1203 0.6614 0.027 Uiso 1 1 calc R . .
C75 C -0.18110(15) -0.20433(8) 0.68885(6) 0.0299(4) Uani 1 1 d . . .
H75A H -0.2369 -0.2070 0.6744 0.036 Uiso 1 1 calc R . .
C76 C -0.14236(15) -0.25163(7) 0.71747(6) 0.0317(4) Uani 1 1 d . . .
H76A H -0.1724 -0.2867 0.7229 0.038 Uiso 1 1 calc R . .
C77 C -0.06009(15) -0.24836(7) 0.73830(5) 0.0288(4) Uani 1 1 d . . .
H77A H -0.0333 -0.2812 0.7578 0.035 Uiso 1 1 calc R . .
C78 C -0.01658(14) -0.19698(7) 0.73067(5) 0.0229(3) Uani 1 1 d . . .
H78A H 0.0404 -0.1951 0.7449 0.027 Uiso 1 1 calc R . .
C79 C -0.18858(12) 0.01761(6) 0.77730(5) 0.0183(3) Uani 1 1 d . . .
C80 C -0.29388(13) 0.03312(7) 0.76628(5) 0.0232(3) Uani 1 1 d . . .
H80A H -0.3038 0.0415 0.7388 0.028 Uiso 1 1 calc R . .
C81 C -0.38384(14) 0.03647(8) 0.79478(6) 0.0293(4) Uani 1 1 d . . .
H81A H -0.4545 0.0471 0.7868 0.035 Uiso 1 1 calc R . .
C82 C -0.37006(16) 0.02418(8) 0.83502(6) 0.0334(4) Uani 1 1 d . . .
H82A H -0.4315 0.0262 0.8546 0.040 Uiso 1 1 calc R . .
C83 C -0.26731(16) 0.00894(9) 0.84671(5) 0.0349(4) Uani 1 1 d . . .
H83A H -0.2583 0.0004 0.8743 0.042 Uiso 1 1 calc R . .
C84 C -0.17698(15) 0.00609(8) 0.81808(5) 0.0279(4) Uani 1 1 d . . .
H84A H -0.1065 -0.0038 0.8263 0.033 Uiso 1 1 calc R . .
C85 C -0.20776(13) 0.16790(6) 0.69920(5) 0.0191(3) Uani 1 1 d . . .
C86 C -0.31112(13) 0.16708(7) 0.68938(5) 0.0232(3) Uani 1 1 d . . .
H86A H -0.3189 0.1471 0.6708 0.028 Uiso 1 1 calc R . .
C87 C -0.40267(15) 0.19519(8) 0.70650(6) 0.0312(4) Uani 1 1 d . . .
H87A H -0.4725 0.1940 0.6998 0.037 Uiso 1 1 calc R . .
C88 C -0.39161(17) 0.22478(9) 0.73324(6) 0.0402(5) Uani 1 1 d . . .
H88A H -0.4538 0.2448 0.7444 0.048 Uiso 1 1 calc R . .
C89 C -0.29062(18) 0.22546(9) 0.74389(6) 0.0437(5) Uani 1 1 d . . .
H89A H -0.2836 0.2454 0.7626 0.052 Uiso 1 1 calc R . .
C90 C -0.19927(15) 0.19686(8) 0.72711(5) 0.0313(4) Uani 1 1 d . . .
H90A H -0.1301 0.1970 0.7347 0.038 Uiso 1 1 calc R . .
C91 C 0.18505(13) 0.19876(7) 0.70501(5) 0.0200(3) Uani 1 1 d . . .
C92 C 0.11963(14) 0.25077(7) 0.70127(5) 0.0252(4) Uani 1 1 d . . .
H92A H 0.0600 0.2593 0.6861 0.030 Uiso 1 1 calc R . .
C93 C 0.14158(16) 0.29007(7) 0.71965(6) 0.0321(4) Uani 1 1 d . . .
H93A H 0.0971 0.3254 0.7170 0.039 Uiso 1 1 calc R . .
C94 C 0.22780(17) 0.27775(8) 0.74164(6) 0.0367(4) Uani 1 1 d . . .
H94A H 0.2424 0.3046 0.7542 0.044 Uiso 1 1 calc R . .
C95 C 0.29319(16) 0.22678(8) 0.74569(6) 0.0344(4) Uani 1 1 d . . .
H95A H 0.3527 0.2187 0.7608 0.041 Uiso 1 1 calc R . .
C96 C 0.27187(14) 0.18742(8) 0.72767(5) 0.0266(4) Uani 1 1 d . . .
H96A H 0.3168 0.1522 0.7307 0.032 Uiso 1 1 calc R . .
C97 C 0.31052(13) 0.17835(7) 0.56018(5) 0.0219(3) Uani 1 1 d . . .
C98 C 0.38716(14) 0.20440(7) 0.57152(5) 0.0286(4) Uani 1 1 d . . .
H98A H 0.3940 0.1965 0.5993 0.034 Uiso 1 1 calc R . .
C99 C 0.45368(16) 0.24167(8) 0.54311(6) 0.0342(4) Uani 1 1 d . . .
H99A H 0.5054 0.2587 0.5515 0.041 Uiso 1 1 calc R . .
C100 C 0.44391(16) 0.25373(8) 0.50267(6) 0.0353(4) Uani 1 1 d . . .
H10B H 0.4892 0.2790 0.4832 0.042 Uiso 1 1 calc R . .
C101 C 0.36865(16) 0.22918(9) 0.49040(6) 0.0347(4) Uani 1 1 d . . .
H10C H 0.3616 0.2379 0.4626 0.042 Uiso 1 1 calc R . .
C102 C 0.30289(14) 0.19155(8) 0.51891(5) 0.0278(4) Uani 1 1 d . . .
H10D H 0.2518 0.1745 0.5102 0.033 Uiso 1 1 calc R . .
C103 C 0.38303(14) -0.02673(7) 0.57387(5) 0.0222(3) Uani 1 1 d U . .
C104 C 0.48965(14) -0.01948(8) 0.57766(5) 0.0287(4) Uani 1 1 d U . .
H10E H 0.5007 -0.0002 0.5962 0.034 Uiso 1 1 calc R . .
C105 C 0.57869(16) -0.03998(9) 0.55482(6) 0.0391(5) Uani 1 1 d U . .
H10F H 0.6501 -0.0345 0.5576 0.047 Uiso 1 1 calc R . .
C106 C 0.56321(18) -0.06821(8) 0.52821(6) 0.0412(5) Uani 1 1 d U . .
H10G H 0.6244 -0.0820 0.5125 0.049 Uiso 1 1 calc R . .
C107 C 0.46022(19) -0.07699(8) 0.52393(6) 0.0395(5) Uani 1 1 d U . .
H10H H 0.4508 -0.0971 0.5056 0.047 Uiso 1 1 calc R . .
C108 C 0.36911(16) -0.05595(7) 0.54685(5) 0.0299(4) Uani 1 1 d U . .
H10I H 0.2980 -0.0617 0.5439 0.036 Uiso 1 1 calc R . .
C109 C -0.02310(12) -0.03998(6) 0.56920(4) 0.0178(3) Uani 1 1 d . . .
C110 C -0.10229(13) -0.01238(7) 0.54404(5) 0.0215(3) Uani 1 1 d . . .
H11B H -0.1364 0.0242 0.5452 0.026 Uiso 1 1 calc R . .
C111 C -0.13193(13) -0.03762(8) 0.51738(5) 0.0249(4) Uani 1 1 d . . .
H11C H -0.1861 -0.0184 0.5006 0.030 Uiso 1 1 calc R . .
C112 C -0.08230(14) -0.09094(8) 0.51531(5) 0.0270(4) Uani 1 1 d . . .
H11D H -0.1024 -0.1082 0.4971 0.032 Uiso 1 1 calc R . .
C113 C -0.00353(15) -0.11908(7) 0.53974(5) 0.0262(4) Uani 1 1 d . . .
H11E H 0.0308 -0.1555 0.5381 0.031 Uiso 1 1 calc R . .
C114 C 0.02538(14) -0.09405(7) 0.56668(5) 0.0228(3) Uani 1 1 d . . .
H11F H 0.0788 -0.1139 0.5836 0.027 Uiso 1 1 calc R . .
C115 C -0.08031(13) 0.17559(6) 0.54527(4) 0.0192(3) Uani 1 1 d . . .
C116 C -0.02390(14) 0.22082(7) 0.52034(5) 0.0232(3) Uani 1 1 d . . .
H11G H 0.0469 0.2241 0.5252 0.028 Uiso 1 1 calc R . .
C117 C -0.06963(16) 0.26091(7) 0.48865(5) 0.0293(4) Uani 1 1 d . . .
H11H H -0.0302 0.2913 0.4720 0.035 Uiso 1 1 calc R . .
C118 C -0.17241(17) 0.25656(8) 0.48148(5) 0.0337(4) Uani 1 1 d . . .
H11I H -0.2040 0.2843 0.4600 0.040 Uiso 1 1 calc R . .
C119 C -0.22986(16) 0.21211(8) 0.50534(6) 0.0359(4) Uani 1 1 d . . .
H11J H -0.3003 0.2090 0.5001 0.043 Uiso 1 1 calc R . .
C120 C -0.18415(14) 0.17200(8) 0.53708(5) 0.0282(4) Uani 1 1 d . . .
H12B H -0.2241 0.1417 0.5535 0.034 Uiso 1 1 calc R . .
C121 C 0.59331(12) 0.80257(7) -0.12928(5) 0.0205(3) Uani 1 1 d . . .
C122 C 0.63355(15) 0.76208(8) -0.14997(6) 0.0319(4) Uani 1 1 d . . .
H12C H 0.6081 0.7254 -0.1406 0.038 Uiso 1 1 calc R . .
C123 C 0.71014(16) 0.77409(9) -0.18402(6) 0.0355(4) Uani 1 1 d . . .
H12D H 0.7373 0.7456 -0.1974 0.043 Uiso 1 1 calc R . .
C124 C 0.74676(15) 0.82704(9) -0.19843(6) 0.0329(4) Uani 1 1 d . . .
H12E H 0.7979 0.8355 -0.2221 0.039 Uiso 1 1 calc R . .
C125 C 0.70881(15) 0.86818(8) -0.17836(6) 0.0335(4) Uani 1 1 d . . .
H12F H 0.7346 0.9047 -0.1880 0.040 Uiso 1 1 calc R . .
C126 C 0.63316(14) 0.85590(7) -0.14410(5) 0.0272(4) Uani 1 1 d . . .
H12G H 0.6079 0.8843 -0.1304 0.033 Uiso 1 1 calc R . .
C127 C 0.15661(12) 0.81654(7) -0.11950(4) 0.0184(3) Uani 1 1 d . . .
C128 C 0.13761(13) 0.87425(7) -0.14004(5) 0.0233(3) Uani 1 1 d . . .
H12H H 0.1723 0.9016 -0.1338 0.028 Uiso 1 1 calc R . .
C129 C 0.06839(14) 0.89207(8) -0.16958(5) 0.0277(4) Uani 1 1 d . . .
H12I H 0.0556 0.9315 -0.1831 0.033 Uiso 1 1 calc R . .
C130 C 0.01804(14) 0.85274(8) -0.17940(5) 0.0300(4) Uani 1 1 d . . .
H13A H -0.0292 0.8652 -0.1996 0.036 Uiso 1 1 calc R . .
C131 C 0.03660(16) 0.79536(8) -0.15980(6) 0.0336(4) Uani 1 1 d . . .
H13B H 0.0027 0.7683 -0.1667 0.040 Uiso 1 1 calc R . .
C132 C 0.10506(14) 0.77722(7) -0.12993(5) 0.0266(4) Uani 1 1 d . . .
H13C H 0.1170 0.7377 -0.1164 0.032 Uiso 1 1 calc R . .
C133 C 0.12519(13) 0.61545(6) 0.09689(5) 0.0197(3) Uani 1 1 d . . .
C134 C 0.02638(14) 0.61009(8) 0.08570(6) 0.0304(4) Uani 1 1 d . . .
H13D H 0.0055 0.6337 0.0607 0.036 Uiso 1 1 calc R . .
C135 C -0.04207(17) 0.57077(9) 0.11043(6) 0.0395(5) Uani 1 1 d . . .
H13E H -0.1097 0.5682 0.1026 0.047 Uiso 1 1 calc R . .
C136 C -0.01148(17) 0.53555(8) 0.14634(6) 0.0371(5) Uani 1 1 d . . .
H13F H -0.0578 0.5084 0.1632 0.044 Uiso 1 1 calc R . .
C137 C 0.08556(18) 0.53955(8) 0.15787(6) 0.0381(5) Uani 1 1 d . . .
H13G H 0.1063 0.5151 0.1826 0.046 Uiso 1 1 calc R . .
C138 C 0.15416(16) 0.57938(7) 0.13340(5) 0.0302(4) Uani 1 1 d . . .
H13H H 0.2212 0.5819 0.1417 0.036 Uiso 1 1 calc R . .
C139 C 0.11078(13) 0.80842(7) 0.11373(5) 0.0226(3) Uani 1 1 d . . .
C140 C 0.13981(14) 0.84492(7) 0.13340(5) 0.0257(4) Uani 1 1 d . . .
H14B H 0.2023 0.8646 0.1224 0.031 Uiso 1 1 calc R . .
C141 C 0.07915(16) 0.85282(8) 0.16861(6) 0.0329(4) Uani 1 1 d . . .
H14C H 0.1004 0.8775 0.1816 0.039 Uiso 1 1 calc R . .
C142 C -0.01302(17) 0.82433(9) 0.18481(6) 0.0397(5) Uani 1 1 d . . .
H14D H -0.0545 0.8293 0.2090 0.048 Uiso 1 1 calc R . .
C143 C -0.04400(16) 0.78904(10) 0.16578(6) 0.0415(5) Uani 1 1 d . . .
H14E H -0.1077 0.7702 0.1766 0.050 Uiso 1 1 calc R . .
C144 C 0.01728(15) 0.78073(9) 0.13075(5) 0.0323(4) Uani 1 1 d . . .
H14F H -0.0046 0.7558 0.1181 0.039 Uiso 1 1 calc R . .
C145 C 0.13323(12) 0.93828(7) -0.03744(4) 0.0189(3) Uani 1 1 d . . .
C146 C 0.04873(13) 0.94540(7) -0.06086(5) 0.0239(3) Uani 1 1 d . . .
H14G H 0.0311 0.9136 -0.0677 0.029 Uiso 1 1 calc R . .
C147 C -0.00947(14) 0.99888(8) -0.07422(5) 0.0311(4) Uani 1 1 d . . .
H14H H -0.0658 1.0034 -0.0903 0.037 Uiso 1 1 calc R . .
C148 C 0.01475(16) 1.04514(8) -0.06403(6) 0.0340(4) Uani 1 1 d . . .
H14I H -0.0260 1.0813 -0.0727 0.041 Uiso 1 1 calc R . .
C149 C 0.09789(16) 1.03920(7) -0.04123(5) 0.0314(4) Uani 1 1 d . . .
H14J H 0.1147 1.0712 -0.0345 0.038 Uiso 1 1 calc R . .
C150 C 0.15677(14) 0.98631(7) -0.02826(5) 0.0237(3) Uani 1 1 d . . .
H15B H 0.2143 0.9826 -0.0128 0.028 Uiso 1 1 calc R . .
C151 C 0.54274(13) 0.92253(6) -0.03400(4) 0.0185(3) Uani 1 1 d . . .
C152 C 0.49304(14) 0.97833(7) -0.04752(5) 0.0224(3) Uani 1 1 d . . .
H15C H 0.4184 0.9843 -0.0513 0.027 Uiso 1 1 calc R . .
C153 C 0.55114(16) 1.02526(7) -0.05555(5) 0.0300(4) Uani 1 1 d . . .
H15D H 0.5163 1.0628 -0.0648 0.036 Uiso 1 1 calc R . .
C154 C 0.65936(16) 1.01704(8) -0.04998(5) 0.0326(4) Uani 1 1 d . . .
H15E H 0.6989 1.0490 -0.0554 0.039 Uiso 1 1 calc R . .
C155 C 0.71066(16) 0.96232(8) -0.03653(5) 0.0322(4) Uani 1 1 d . . .
H15F H 0.7852 0.9568 -0.0327 0.039 Uiso 1 1 calc R . .
C156 C 0.65270(13) 0.91535(7) -0.02863(5) 0.0241(3) Uani 1 1 d . . .
H15G H 0.6883 0.8780 -0.0195 0.029 Uiso 1 1 calc R . .
C157 C 0.51791(14) 0.80842(7) 0.09934(5) 0.0235(3) Uani 1 1 d . . .
C158 C 0.46098(16) 0.81804(7) 0.13520(6) 0.0297(4) Uani 1 1 d . . .
H15H H 0.3877 0.8096 0.1430 0.036 Uiso 1 1 calc R . .
C159 C 0.51083(19) 0.83979(8) 0.15941(6) 0.0409(5) Uani 1 1 d . . .
H15I H 0.4714 0.8461 0.1836 0.049 Uiso 1 1 calc R . .
C160 C 0.6168(2) 0.85219(9) 0.14842(7) 0.0504(6) Uani 1 1 d . . .
H16B H 0.6501 0.8673 0.1649 0.061 Uiso 1 1 calc R . .
C161 C 0.67508(19) 0.84272(11) 0.11345(7) 0.0548(6) Uani 1 1 d . . .
H16C H 0.7486 0.8509 0.1061 0.066 Uiso 1 1 calc R . .
C162 C 0.62612(16) 0.82107(9) 0.08884(6) 0.0381(5) Uani 1 1 d . . .
H16D H 0.6665 0.8149 0.0648 0.046 Uiso 1 1 calc R . .
C163 C 0.53906(13) 0.59507(7) 0.09584(5) 0.0226(3) Uani 1 1 d . . .
C164 C 0.61602(13) 0.60092(7) 0.11835(5) 0.0215(3) Uani 1 1 d . . .
H16E H 0.6366 0.6377 0.1149 0.026 Uiso 1 1 calc R . .
C165 C 0.66343(14) 0.55407(8) 0.14574(5) 0.0285(4) Uani 1 1 d . . .
H16F H 0.7148 0.5591 0.1611 0.034 Uiso 1 1 calc R . .
C166 C 0.6357(2) 0.50036(9) 0.15046(7) 0.0507(6) Uani 1 1 d . . .
H16G H 0.6676 0.4683 0.1692 0.061 Uiso 1 1 calc R . .
C167 C 0.5609(3) 0.49336(10) 0.12775(9) 0.0757(9) Uani 1 1 d . . .
H16H H 0.5424 0.4563 0.1306 0.091 Uiso 1 1 calc R . .
C168 C 0.5132(2) 0.54032(9) 0.10085(8) 0.0556(6) Uani 1 1 d . . .
H16I H 0.4618 0.5350 0.0856 0.067 Uiso 1 1 calc R . .
C169 C 0.59931(13) 0.60399(7) -0.04364(6) 0.0274(4) Uani 1 1 d . . .
C170 C 0.6717(3) 0.56939(15) -0.01377(12) 0.0302(8) Uani 0.487(2) 1 d P A 2
H17B H 0.6661 0.5755 0.0120 0.036 Uiso 0.487(2) 1 calc PR A 2
C171 C 0.7483(3) 0.52770(16) -0.02472(14) 0.0381(10) Uani 0.487(2) 1 d P A 2
H17C H 0.7960 0.5044 -0.0065 0.046 Uiso 0.487(2) 1 calc PR A 2
C70A C 0.5886(3) 0.54815(14) -0.03280(12) 0.0333(9) Uani 0.513(2) 1 d P A 1
H70B H 0.5243 0.5354 -0.0160 0.040 Uiso 0.513(2) 1 calc PR A 1
C72A C 0.6659(3) 0.50784(16) -0.04462(14) 0.0441(10) Uani 0.513(2) 1 d P A 1
H72B H 0.6519 0.4690 -0.0360 0.053 Uiso 0.513(2) 1 calc PR A 1
C172 C 0.75324(18) 0.52071(9) -0.06621(8) 0.0522(6) Uani 1 1 d . . .
H172 H 0.8083 0.4914 -0.0704 0.063 Uiso 1 1 calc R A 1
C173 C 0.6787(3) 0.54806(17) -0.08742(14) 0.0395(10) Uani 0.487(2) 1 d P A 2
H17D H 0.6755 0.5397 -0.1119 0.047 Uiso 0.487(2) 1 calc PR A 2
C174 C 0.6016(3) 0.58956(16) -0.07653(12) 0.0319(9) Uani 0.487(2) 1 d P A 2
H17E H 0.5485 0.6081 -0.0939 0.038 Uiso 0.487(2) 1 calc PR A 2
C74A C 0.6947(3) 0.62215(15) -0.07317(11) 0.0296(8) Uani 0.513(2) 1 d P A 1
H74B H 0.7038 0.6616 -0.0839 0.036 Uiso 0.513(2) 1 calc PR A 1
C73A C 0.7720(3) 0.58114(18) -0.08539(13) 0.0424(10) Uani 0.513(2) 1 d P A 1
H73A H 0.8332 0.5917 -0.1049 0.051 Uiso 0.513(2) 1 calc PR A 1
C175 C 0.17246(14) 0.61502(7) -0.04016(6) 0.0288(4) Uani 1 1 d . . .
C176 C 0.2242(5) 0.5809(2) -0.06781(16) 0.0254(12) Uani 0.372(4) 1 d P B 1
H17F H 0.2988 0.5823 -0.0785 0.031 Uiso 0.372(4) 1 calc PR B 1
C177 C 0.1621(7) 0.5471(3) -0.0777(2) 0.0424(17) Uani 0.372(4) 1 d P B 1
H17G H 0.1952 0.5241 -0.0948 0.051 Uiso 0.372(4) 1 calc PR B 1
C178 C 0.0582(9) 0.5454(4) -0.0642(4) 0.063(3) Uani 0.372(4) 1 d P B 1
H17H H 0.0166 0.5247 -0.0742 0.076 Uiso 0.372(4) 1 calc PR B 1
C179 C 0.0079(6) 0.5729(3) -0.0361(2) 0.0397(17) Uani 0.372(4) 1 d P B 1
H17I H -0.0642 0.5669 -0.0235 0.048 Uiso 0.372(4) 1 calc PR B 1
C180 C 0.0677(6) 0.6101(3) -0.0267(2) 0.0315(15) Uani 0.372(4) 1 d P B 1
H18B H 0.0314 0.6329 -0.0099 0.038 Uiso 0.372(4) 1 calc PR B 1
C76A C 0.2196(3) 0.56753(17) -0.05052(15) 0.0448(11) Uani 0.628(4) 1 d P B 2
H76B H 0.2961 0.5585 -0.0513 0.054 Uiso 0.628(4) 1 calc PR B 2
C77A C 0.1589(4) 0.5312(2) -0.0602(2) 0.0669(17) Uani 0.628(4) 1 d P B 2
H77B H 0.1946 0.4994 -0.0689 0.080 Uiso 0.628(4) 1 calc PR B 2
C78A C 0.0466(5) 0.5420(3) -0.0570(3) 0.061(2) Uani 0.628(4) 1 d P B 2
H78B H 0.0044 0.5160 -0.0614 0.073 Uiso 0.628(4) 1 calc PR B 2
C79A C -0.0049(4) 0.5921(2) -0.0470(2) 0.0576(16) Uani 0.628(4) 1 d P B 2
H79A H -0.0811 0.6019 -0.0473 0.069 Uiso 0.628(4) 1 calc PR B 2
C80A C 0.0566(3) 0.6265(2) -0.03704(15) 0.0387(11) Uani 0.628(4) 1 d P B 2
H80B H 0.0216 0.6581 -0.0280 0.046 Uiso 0.628(4) 1 calc PR B 2
C181 C 0.44156(17) 0.42389(9) 0.36822(7) 0.0417(5) Uani 1 1 d . . .
C182 C 0.36455(18) 0.46953(10) 0.35525(7) 0.0451(5) Uani 1 1 d . . .
H18C H 0.2990 0.4747 0.3724 0.054 Uiso 1 1 calc R . .
C183 C 0.38283(18) 0.50751(9) 0.31751(7) 0.0440(5) Uani 1 1 d . . .
H18D H 0.3295 0.5386 0.3090 0.053 Uiso 1 1 calc R . .
C184 C 0.47623(17) 0.50118(9) 0.29216(7) 0.0463(6) Uani 1 1 d . . .
H18E H 0.4869 0.5271 0.2660 0.056 Uiso 1 1 calc R . .
C185 C 0.55467(18) 0.45692(10) 0.30479(7) 0.0486(6) Uani 1 1 d . . .
H18F H 0.6208 0.4527 0.2877 0.058 Uiso 1 1 calc R . .
C186 C 0.53658(18) 0.41839(9) 0.34266(7) 0.0455(5) Uani 1 1 d . . .
H18G H 0.5906 0.3876 0.3511 0.055 Uiso 1 1 calc R . .
C187 C 0.4217(2) 0.38141(13) 0.40919(8) 0.0661(8) Uani 1 1 d . . .
H18H H 0.4915 0.3649 0.4190 0.099 Uiso 1 1 calc R . .
H18I H 0.3830 0.3510 0.4070 0.099 Uiso 1 1 calc R . .
H18J H 0.3776 0.4008 0.4281 0.099 Uiso 1 1 calc R . .
C188 C 0.59649(15) -0.01023(8) 0.69066(6) 0.0311(4) Uani 1 1 d . . .
C189 C 0.50093(15) 0.02663(9) 0.68623(6) 0.0355(4) Uani 1 1 d . . .
H18K H 0.4387 0.0181 0.7056 0.043 Uiso 1 1 calc R . .
C190 C 0.49468(16) 0.07543(9) 0.65423(6) 0.0367(5) Uani 1 1 d . . .
H19A H 0.4289 0.1002 0.6520 0.044 Uiso 1 1 calc R . .
C191 C 0.58422(16) 0.08819(8) 0.62543(6) 0.0357(4) Uani 1 1 d . . .
H19B H 0.5800 0.1213 0.6031 0.043 Uiso 1 1 calc R . .
C192 C 0.67985(17) 0.05212(9) 0.62960(7) 0.0396(5) Uani 1 1 d . . .
H19C H 0.7421 0.0607 0.6102 0.047 Uiso 1 1 calc R . .
C193 C 0.68529(16) 0.00365(8) 0.66184(6) 0.0370(5) Uani 1 1 d . . .
H19D H 0.7516 -0.0207 0.6643 0.044 Uiso 1 1 calc R . .
C194 C 0.60317(18) -0.06304(9) 0.72567(6) 0.0422(5) Uani 1 1 d . . .
H19E H 0.6753 -0.0842 0.7231 0.063 Uiso 1 1 calc R . .
H19F H 0.5475 -0.0871 0.7259 0.063 Uiso 1 1 calc R . .
H19G H 0.5910 -0.0522 0.7509 0.063 Uiso 1 1 calc R . .
C195 C 0.1551(3) 0.21035(16) 0.03844(11) 0.0365(9) Uani 0.543(3) 1 d PD C 1
C196 C 0.0893(4) 0.2095(2) 0.01090(16) 0.0539(15) Uani 0.543(3) 1 d PD C 1
H19H H 0.0385 0.1820 0.0185 0.065 Uiso 0.543(3) 1 calc PR C 1
C197 C 0.0941(4) 0.2464(2) -0.02676(15) 0.0578(13) Uani 0.543(3) 1 d PD C 1
H19I H 0.0458 0.2450 -0.0446 0.069 Uiso 0.543(3) 1 calc PR C 1
C198 C 0.1682(4) 0.2855(2) -0.03905(15) 0.0580(17) Uani 0.543(3) 1 d PD C 1
H19J H 0.1714 0.3123 -0.0650 0.070 Uiso 0.543(3) 1 calc PR C 1
C199 C 0.2405(4) 0.2845(3) -0.01131(17) 0.0564(16) Uani 0.543(3) 1 d PD C 1
H19K H 0.2979 0.3083 -0.0198 0.068 Uiso 0.543(3) 1 calc PR C 1
C200 C 0.2292(3) 0.2515(2) 0.02530(14) 0.0501(11) Uani 0.543(3) 1 d PD C 1
H20B H 0.2726 0.2554 0.0439 0.060 Uiso 0.543(3) 1 calc PR C 1
C201 C 0.1499(4) 0.1699(2) 0.07924(13) 0.0694(16) Uani 0.543(3) 1 d PD C 1
H20C H 0.0751 0.1604 0.0886 0.104 Uiso 0.543(3) 1 calc PR C 1
H20D H 0.1730 0.1874 0.0978 0.104 Uiso 0.543(3) 1 calc PR C 1
H20E H 0.1982 0.1350 0.0784 0.104 Uiso 0.543(3) 1 calc PR C 1
C15A C 0.1633(4) 0.2499(3) 0.03213(14) 0.0543(15) Uani 0.457(3) 1 d PD C 2
C16A C 0.0880(5) 0.2156(3) 0.03037(18) 0.063(2) Uani 0.457(3) 1 d PD C 2
H16J H 0.0462 0.1966 0.0546 0.076 Uiso 0.457(3) 1 calc PR C 2
C17A C 0.0720(5) 0.2083(3) -0.0053(2) 0.071(2) Uani 0.457(3) 1 d PD C 2
H17J H 0.0183 0.1851 -0.0056 0.085 Uiso 0.457(3) 1 calc PR C 2
C18A C 0.1322(5) 0.2337(3) -0.04015(16) 0.0612(18) Uani 0.457(3) 1 d PD C 2
H18L H 0.1225 0.2280 -0.0649 0.073 Uiso 0.457(3) 1 calc PR C 2
C19A C 0.2108(5) 0.2694(3) -0.03876(18) 0.062(2) Uani 0.457(3) 1 d PD C 2
H19L H 0.2602 0.2843 -0.0620 0.075 Uiso 0.457(3) 1 calc PR C 2
C20A C 0.2132(5) 0.2813(3) -0.0049(2) 0.067(3) Uani 0.457(3) 1 d PD C 2
H20F H 0.2503 0.3125 -0.0056 0.080 Uiso 0.457(3) 1 calc PR C 2
C21A C 0.1776(5) 0.2599(4) 0.07054(18) 0.101(3) Uani 0.457(3) 1 d PD C 2
H21B H 0.1097 0.2787 0.0813 0.152 Uiso 0.457(3) 1 calc PR C 2
H21C H 0.2360 0.2844 0.0657 0.152 Uiso 0.457(3) 1 calc PR C 2
H21D H 0.1966 0.2234 0.0900 0.152 Uiso 0.457(3) 1 calc PR C 2

loop_
_atom_site_aniso_label
_atom_site_aniso_U_11
_atom_site_aniso_U_22
_atom_site_aniso_U_33
_atom_site_aniso_U_23
_atom_site_aniso_U_13
_atom_site_aniso_U_12
Si1 0.01541(18) 0.01470(18) 0.01618(18) -0.00427(15) -0.00335(15) -0.00028(15)
Si2 0.01482(18) 0.01432(18) 0.01551(18) -0.00363(14) -0.00117(15) -0.00159(15)
Si3 0.01553(18) 0.01589(18) 0.01561(18) -0.00449(15) -0.00198(15) -0.00343(15)
Si4 0.01514(18) 0.01582(18) 0.01728(19) -0.00489(15) -0.00369(15) -0.00165(15)
Si5 0.01443(18) 0.01492(18) 0.01632(18) -0.00425(15) -0.00119(15) -0.00223(15)
Si6 0.01381(18) 0.01499(18) 0.01567(18) -0.00408(15) -0.00193(14) -0.00096(15)
Si7 0.01496(18) 0.01428(18) 0.01615(18) -0.00387(14) -0.00200(15) -0.00239(15)
Si8 0.01755(19) 0.01406(18) 0.01724(19) -0.00382(15) -0.00455(15) -0.00147(15)
Si9 0.01495(18) 0.01347(18) 0.01647(18) -0.00271(15) -0.00143(15) -0.00110(15)
Si10 0.01398(18) 0.01472(18) 0.01564(18) -0.00299(15) -0.00234(14) -0.00095(15)
Si11 0.01671(19) 0.01424(18) 0.01465(18) -0.00394(14) -0.00247(15) -0.00070(15)
Si12 0.01675(19) 0.01438(18) 0.01395(18) -0.00426(14) -0.00167(15) -0.00220(15)
Si13 0.01436(18) 0.01629(18) 0.01700(19) -0.00473(15) 0.00031(15) -0.00182(15)
Si14 0.01521(19) 0.01749(18) 0.01879(19) -0.00766(15) -0.00002(15) -0.00240(15)
Si15 0.01671(19) 0.01524(18) 0.01684(19) -0.00488(15) -0.00275(15) -0.00276(15)
Si16 0.01478(18) 0.01526(18) 0.01484(18) -0.00444(14) -0.00209(14) -0.00034(15)
Si17 0.01442(18) 0.01527(18) 0.01446(18) -0.00416(14) -0.00159(14) -0.00089(15)
Si18 0.01480(18) 0.01429(17) 0.01463(18) -0.00428(14) -0.00177(14) -0.00164(15)
Si19 0.01430(18) 0.01653(18) 0.01745(19) -0.00600(15) -0.00250(15) -0.00005(15)
Si20 0.01563(18) 0.01571(18) 0.01491(18) -0.00414(15) -0.00360(15) -0.00098(15)
Si21 0.01629(19) 0.01538(18) 0.0212(2) -0.00310(15) -0.00453(16) -0.00283(15)
Si22 0.01544(19) 0.01488(18) 0.0242(2) -0.00651(16) -0.00380(16) 0.00020(15)
Si23 0.01561(19) 0.01704(19) 0.0192(2) -0.00183(15) -0.00457(15) -0.00078(15)
Si24 0.01471(19) 0.01424(18) 0.0210(2) 0.00085(15) -0.00477(15) -0.00168(15)
Si25 0.01418(18) 0.01447(18) 0.01583(18) -0.00394(14) -0.00181(14) -0.00181(15)
Si26 0.01396(18) 0.01583(18) 0.01517(18) -0.00426(15) -0.00297(14) 0.00102(15)
Si27 0.01510(18) 0.01561(18) 0.01512(18) -0.00406(15) -0.00283(15) -0.00053(15)
Si28 0.01433(18) 0.01636(18) 0.01778(19) -0.00616(15) -0.00062(15) -0.00161(15)
Si29 0.01485(19) 0.01519(19) 0.0200(2) 0.00035(15) -0.00240(15) -0.00081(15)
Si30 0.01532(19) 0.01896(19) 0.01818(19) -0.00203(16) -0.00275(15) -0.00368(16)
O1 0.0158(5) 0.0221(5) 0.0235(5) -0.0029(4) -0.0033(4) -0.0021(4)
O2 0.0246(6) 0.0306(6) 0.0193(5) -0.0112(5) 0.0028(4) -0.0095(5)
O3 0.0263(6) 0.0173(5) 0.0265(6) -0.0005(4) -0.0082(5) -0.0052(4)
O4 0.0158(5) 0.0295(6) 0.0225(5) -0.0077(5) -0.0027(4) -0.0036(4)
O5 0.0211(5) 0.0180(5) 0.0232(6) 0.0004(4) -0.0001(4) 0.0007(4)
O6 0.0191(5) 0.0261(5) 0.0183(5) -0.0092(4) -0.0017(4) -0.0008(4)
O7 0.0167(5) 0.0230(5) 0.0261(6) -0.0077(4) -0.0049(4) -0.0033(4)
O8 0.0231(6) 0.0211(5) 0.0235(5) -0.0103(4) 0.0010(4) -0.0055(4)
O9 0.0230(5) 0.0191(5) 0.0185(5) -0.0012(4) -0.0043(4) -0.0046(4)
O10 0.0296(6) 0.0142(5) 0.0178(5) -0.0042(4) -0.0059(4) 0.0006(4)
O11 0.0178(5) 0.0249(5) 0.0256(6) -0.0107(4) -0.0034(4) -0.0029(4)
O12 0.0211(5) 0.0153(5) 0.0323(6) -0.0069(4) -0.0017(5) -0.0015(4)
O13 0.0212(6) 0.0282(6) 0.0185(5) 0.0038(5) -0.0020(4) -0.0013(5)
O14 0.0160(5) 0.0197(5) 0.0261(6) -0.0039(4) -0.0046(4) -0.0029(4)
O15 0.0227(6) 0.0243(5) 0.0290(6) -0.0140(5) -0.0068(5) 0.0027(5)
O16 0.0236(5) 0.0156(5) 0.0183(5) -0.0046(4) -0.0047(4) -0.0010(4)
O17 0.0175(5) 0.0210(5) 0.0222(5) -0.0065(4) -0.0030(4) -0.0032(4)
O18 0.0177(5) 0.0202(5) 0.0412(7) -0.0142(5) -0.0027(5) -0.0009(4)
O19 0.0179(5) 0.0226(5) 0.0224(5) -0.0071(4) -0.0029(4) -0.0029(4)
O20 0.0223(5) 0.0252(5) 0.0204(5) -0.0100(4) -0.0002(4) -0.0038(4)
O21 0.0179(5) 0.0228(5) 0.0240(5) -0.0087(4) -0.0025(4) -0.0036(4)
O22 0.0205(5) 0.0158(5) 0.0178(5) -0.0023(4) -0.0025(4) -0.0007(4)
O23 0.0248(6) 0.0159(5) 0.0162(5) -0.0052(4) 0.0009(4) -0.0020(4)
O24 0.0242(5) 0.0179(5) 0.0146(5) -0.0027(4) -0.0009(4) -0.0037(4)
O25 0.0174(5) 0.0201(5) 0.0323(6) -0.0086(5) -0.0069(5) -0.0016(4)
O26 0.0223(6) 0.0250(6) 0.0276(6) -0.0140(5) -0.0058(5) 0.0013(5)
O27 0.0280(6) 0.0182(5) 0.0294(6) 0.0008(5) -0.0099(5) -0.0052(5)
O28 0.0162(5) 0.0273(6) 0.0188(5) -0.0064(4) -0.0035(4) -0.0020(4)
O29 0.0200(6) 0.0359(7) 0.0187(5) -0.0032(5) -0.0015(4) 0.0010(5)
O30 0.0208(5) 0.0183(5) 0.0156(5) -0.0056(4) -0.0025(4) 0.0015(4)
O31 0.0172(5) 0.0200(5) 0.0482(7) -0.0133(5) -0.0077(5) -0.0001(4)
O32 0.0247(6) 0.0294(6) 0.0210(6) -0.0057(5) -0.0028(5) 0.0020(5)
O33 0.0199(5) 0.0159(5) 0.0253(6) -0.0017(4) -0.0059(4) 0.0000(4)
O34 0.0186(5) 0.0225(6) 0.0243(6) 0.0048(5) -0.0046(4) -0.0034(4)
O35 0.0156(5) 0.0202(5) 0.0218(5) -0.0045(4) -0.0040(4) -0.0005(4)
O36 0.0207(5) 0.0268(6) 0.0243(5) -0.0136(5) -0.0053(4) 0.0015(4)
O37 0.0276(6) 0.0179(5) 0.0244(6) -0.0014(4) -0.0099(5) -0.0038(4)
O38 0.0148(5) 0.0298(6) 0.0204(5) -0.0023(5) -0.0013(4) -0.0023(4)
O39 0.0230(6) 0.0325(6) 0.0333(6) -0.0217(5) 0.0038(5) -0.0076(5)
O40 0.0219(6) 0.0194(5) 0.0225(5) -0.0041(4) 0.0003(4) 0.0006(4)
O41 0.0194(5) 0.0197(5) 0.0177(5) -0.0027(4) -0.0010(4) 0.0013(4)
O42 0.0230(6) 0.0178(5) 0.0424(7) -0.0043(5) -0.0051(5) -0.0039(5)
O43 0.0241(6) 0.0509(8) 0.0186(6) -0.0054(5) -0.0023(5) -0.0119(6)
O44 0.0159(5) 0.0273(6) 0.0252(6) -0.0047(5) -0.0047(4) -0.0027(4)
O45 0.0171(5) 0.0224(5) 0.0258(6) -0.0030(4) -0.0040(4) -0.0010(4)
C1 0.0213(7) 0.0175(7) 0.0157(7) -0.0038(5) -0.0029(6) 0.0014(6)
C2 0.0271(8) 0.0210(7) 0.0246(8) -0.0067(6) 0.0024(7) -0.0038(6)
C3 0.0421(11) 0.0184(8) 0.0319(9) -0.0069(7) 0.0061(8) 0.0015(7)
C4 0.0324(10) 0.0295(9) 0.0292(9) -0.0033(7) 0.0042(8) 0.0120(8)
C5 0.0207(8) 0.0399(10) 0.0313(9) -0.0088(8) -0.0040(7) 0.0054(7)
C6 0.0200(8) 0.0254(8) 0.0259(8) -0.0079(6) -0.0041(6) 0.0019(6)
C7 0.0193(7) 0.0189(7) 0.0176(7) -0.0044(6) -0.0038(6) -0.0006(6)
C8 0.0212(8) 0.0217(8) 0.0252(8) -0.0031(6) 0.0007(6) -0.0012(6)
C9 0.0309(9) 0.0183(8) 0.0297(9) 0.0006(7) -0.0020(7) 0.0025(7)
C10 0.0273(9) 0.0269(9) 0.0299(9) -0.0034(7) -0.0029(7) 0.0081(7)
C11 0.0185(8) 0.0337(9) 0.0295(9) -0.0045(7) -0.0014(7) 0.0018(7)
C12 0.0206(8) 0.0237(8) 0.0256(8) -0.0019(6) -0.0029(6) -0.0018(6)
C13 0.0212(8) 0.0156(7) 0.0237(8) -0.0033(6) 0.0030(6) -0.0016(6)
C14 0.0219(8) 0.0372(10) 0.0334(10) -0.0056(8) 0.0009(7) 0.0004(7)
C15 0.0233(10) 0.0471(12) 0.0550(14) -0.0056(10) 0.0072(9) 0.0040(9)
C16 0.0392(11) 0.0306(10) 0.0559(13) -0.0073(9) 0.0250(10) 0.0027(9)
C17 0.0619(15) 0.0383(11) 0.0413(11) -0.0224(9) 0.0176(10) -0.0061(10)
C18 0.0368(10) 0.0356(9) 0.0356(10) -0.0189(8) 0.0052(8) -0.0053(8)
C19 0.0201(7) 0.0182(7) 0.0262(8) -0.0091(6) -0.0083(6) 0.0022(6)
C20 0.0346(9) 0.0240(8) 0.0285(9) -0.0102(7) -0.0066(7) -0.0021(7)
C21 0.0450(11) 0.0373(10) 0.0305(9) -0.0186(8) -0.0076(8) -0.0014(8)
C22 0.0350(10) 0.0385(10) 0.0468(11) -0.0269(8) -0.0121(8) -0.0041(8)
C23 0.0257(9) 0.0340(9) 0.0458(11) -0.0189(8) -0.0065(8) -0.0073(7)
C24 0.0228(8) 0.0292(8) 0.0316(9) -0.0121(7) -0.0069(7) -0.0025(7)
C25 0.0176(7) 0.0162(7) 0.0180(7) -0.0033(5) -0.0041(5) -0.0033(5)
C26 0.0229(8) 0.0221(7) 0.0265(8) -0.0102(6) 0.0001(6) -0.0025(6)
C27 0.0305(9) 0.0213(8) 0.0346(9) -0.0128(7) -0.0058(7) -0.0018(7)
C28 0.0306(9) 0.0234(8) 0.0327(9) -0.0045(7) -0.0079(7) -0.0113(7)
C29 0.0221(8) 0.0308(9) 0.0286(9) -0.0057(7) 0.0000(7) -0.0112(7)
C30 0.0201(7) 0.0235(8) 0.0237(8) -0.0072(6) -0.0021(6) -0.0025(6)
C31 0.0198(7) 0.0226(7) 0.0204(7) -0.0058(6) 0.0016(6) -0.0036(6)
C32 0.0256(9) 0.0353(9) 0.0227(8) -0.0028(7) 0.0009(7) 0.0038(7)
C33 0.0344(10) 0.0481(12) 0.0221(9) 0.0003(8) 0.0040(8) 0.0026(9)
C34 0.0313(10) 0.0647(14) 0.0275(10) -0.0017(10) 0.0100(8) -0.0029(10)
C35 0.0199(10) 0.103(2) 0.0342(11) -0.0007(12) 0.0030(8) 0.0034(11)
C36 0.0218(9) 0.0737(15) 0.0236(9) -0.0001(9) -0.0004(7) 0.0003(9)
C37 0.0157(7) 0.0267(8) 0.0193(7) -0.0072(6) -0.0017(6) -0.0021(6)
C38 0.0300(9) 0.0320(9) 0.0234(8) -0.0054(7) -0.0068(7) 0.0027(7)
C39 0.0284(9) 0.0565(13) 0.0257(9) -0.0055(9) -0.0078(7) 0.0070(9)
C40 0.0242(9) 0.0748(15) 0.0222(9) -0.0125(9) -0.0059(7) -0.0099(9)
C41 0.0431(11) 0.0578(12) 0.0311(9) -0.0195(9) -0.0067(8) -0.0200(10)
C42 0.0367(10) 0.0331(9) 0.0291(9) -0.0108(7) -0.0083(7) -0.0077(8)
C43 0.0149(7) 0.0176(7) 0.0235(7) -0.0062(6) -0.0051(6) 0.0000(6)
C44 0.0276(9) 0.0282(8) 0.0303(9) -0.0129(7) 0.0013(7) -0.0064(7)
C45 0.0401(10) 0.0337(9) 0.0374(10) -0.0219(8) -0.0044(8) -0.0016(8)
C46 0.0338(9) 0.0221(8) 0.0540(11) -0.0196(8) -0.0173(8) 0.0004(7)
C47 0.0243(8) 0.0195(8) 0.0454(10) -0.0063(7) -0.0064(7) -0.0053(7)
C48 0.0224(8) 0.0206(7) 0.0302(8) -0.0076(6) -0.0026(7) -0.0011(6)
C49 0.0192(7) 0.0198(7) 0.0172(7) -0.0024(6) -0.0037(6) -0.0042(6)
C50 0.0213(8) 0.0263(8) 0.0217(8) -0.0033(6) -0.0018(6) -0.0034(6)
C51 0.0220(8) 0.0464(11) 0.0246(9) -0.0050(8) 0.0004(7) -0.0083(8)
C52 0.0330(9) 0.0431(10) 0.0220(8) 0.0053(7) -0.0045(7) -0.0208(8)
C53 0.0416(10) 0.0243(8) 0.0286(9) 0.0068(7) -0.0132(8) -0.0120(8)
C54 0.0258(8) 0.0208(8) 0.0269(8) -0.0003(6) -0.0064(7) -0.0036(6)
C55 0.0233(7) 0.0147(7) 0.0216(7) -0.0061(6) -0.0081(6) -0.0004(6)
C56 0.0233(8) 0.0212(7) 0.0308(8) -0.0086(6) -0.0097(7) -0.0016(6)
C57 0.0249(8) 0.0283(8) 0.0440(10) -0.0146(8) -0.0168(7) 0.0049(7)
C58 0.0448(10) 0.0207(8) 0.0361(9) -0.0092(7) -0.0248(8) 0.0080(7)
C59 0.0448(10) 0.0189(8) 0.0253(8) -0.0041(6) -0.0130(7) -0.0003(7)
C60 0.0293(8) 0.0208(7) 0.0220(8) -0.0055(6) -0.0068(6) 0.0002(6)
C61 0.0199(7) 0.0262(8) 0.0166(7) -0.0045(6) -0.0021(6) -0.0077(6)
C62 0.0229(8) 0.0346(9) 0.0267(8) -0.0033(7) -0.0068(7) -0.0061(7)
C63 0.0271(9) 0.0553(13) 0.0347(10) 0.0027(9) -0.0140(8) -0.0102(9)
C64 0.0404(11) 0.0752(15) 0.0248(9) -0.0030(9) -0.0113(8) -0.0288(11)
C65 0.0453(11) 0.0646(13) 0.0234(9) -0.0196(9) 0.0042(8) -0.0271(10)
C66 0.0284(9) 0.0420(10) 0.0265(8) -0.0157(7) 0.0013(7) -0.0113(8)
C67 0.0178(7) 0.0197(7) 0.0278(8) -0.0081(6) -0.0073(6) -0.0008(6)
C68 0.0290(9) 0.0245(8) 0.0278(9) -0.0043(7) -0.0061(7) -0.0020(7)
C69 0.0431(11) 0.0256(9) 0.0362(10) -0.0011(7) -0.0178(8) -0.0025(8)
C70 0.0346(10) 0.0225(8) 0.0561(12) -0.0069(8) -0.0235(9) 0.0035(7)
C71 0.0259(9) 0.0356(10) 0.0527(12) -0.0205(9) -0.0095(8) 0.0080(8)
C72 0.0229(8) 0.0341(9) 0.0347(9) -0.0146(7) -0.0068(7) 0.0053(7)
C73 0.0175(7) 0.0172(7) 0.0169(7) -0.0059(5) 0.0016(5) -0.0029(6)
C74 0.0217(8) 0.0223(7) 0.0253(8) -0.0084(6) -0.0035(6) -0.0021(6)
C75 0.0258(8) 0.0325(9) 0.0368(9) -0.0174(7) 0.0015(7) -0.0104(7)
C76 0.0363(10) 0.0225(8) 0.0373(10) -0.0152(7) 0.0134(8) -0.0127(7)
C77 0.0346(9) 0.0163(7) 0.0274(9) -0.0022(6) 0.0085(7) 0.0002(7)
C78 0.0250(8) 0.0211(7) 0.0204(7) -0.0053(6) -0.0011(6) 0.0011(6)
C79 0.0183(7) 0.0171(7) 0.0199(7) -0.0073(6) 0.0007(6) -0.0028(6)
C80 0.0223(8) 0.0229(8) 0.0229(8) -0.0053(6) -0.0004(6) -0.0027(6)
C81 0.0201(8) 0.0303(9) 0.0342(9) -0.0077(7) 0.0017(7) -0.0009(7)
C82 0.0298(9) 0.0367(10) 0.0302(9) -0.0119(8) 0.0092(7) -0.0022(8)
C83 0.0360(10) 0.0482(11) 0.0201(8) -0.0137(8) 0.0034(7) -0.0029(9)
C84 0.0255(8) 0.0370(9) 0.0220(8) -0.0117(7) -0.0019(6) -0.0005(7)
C85 0.0194(7) 0.0184(7) 0.0173(7) -0.0044(6) -0.0002(6) 0.0010(6)
C86 0.0201(8) 0.0212(7) 0.0256(8) -0.0042(6) -0.0007(6) -0.0014(6)
C87 0.0205(8) 0.0306(9) 0.0355(10) -0.0037(8) 0.0002(7) 0.0030(7)
C88 0.0330(10) 0.0415(11) 0.0426(11) -0.0190(9) 0.0065(8) 0.0094(9)
C89 0.0439(12) 0.0543(12) 0.0402(11) -0.0326(9) 0.0001(9) 0.0059(10)
C90 0.0296(9) 0.0403(10) 0.0285(9) -0.0196(8) -0.0036(7) 0.0026(8)
C91 0.0229(7) 0.0204(7) 0.0179(7) -0.0067(6) 0.0008(6) -0.0064(6)
C92 0.0274(8) 0.0218(8) 0.0254(8) -0.0067(6) 0.0012(7) -0.0044(7)
C93 0.0431(11) 0.0216(8) 0.0319(9) -0.0125(7) 0.0064(8) -0.0062(7)
C94 0.0538(12) 0.0348(9) 0.0292(9) -0.0180(7) 0.0048(8) -0.0215(9)
C95 0.0369(10) 0.0440(10) 0.0299(9) -0.0148(8) -0.0070(8) -0.0159(8)
C96 0.0256(8) 0.0308(8) 0.0269(8) -0.0112(7) -0.0051(7) -0.0052(7)
C97 0.0213(8) 0.0217(7) 0.0228(8) -0.0083(6) 0.0006(6) -0.0027(6)
C98 0.0305(9) 0.0291(9) 0.0264(8) -0.0038(7) -0.0056(7) -0.0097(7)
C99 0.0320(9) 0.0343(10) 0.0361(10) -0.0037(8) -0.0054(8) -0.0148(8)
C100 0.0314(10) 0.0353(10) 0.0329(10) -0.0012(8) 0.0045(8) -0.0105(8)
C101 0.0355(10) 0.0431(11) 0.0229(9) -0.0078(8) 0.0043(7) -0.0082(8)
C102 0.0272(8) 0.0336(9) 0.0248(8) -0.0114(7) 0.0004(7) -0.0077(7)
C103 0.0253(8) 0.0164(7) 0.0189(7) -0.0010(6) 0.0025(6) 0.0021(6)
C104 0.0225(8) 0.0270(8) 0.0286(9) -0.0004(7) 0.0039(7) -0.0007(7)
C105 0.0276(9) 0.0351(10) 0.0402(11) 0.0012(8) 0.0067(8) 0.0053(8)
C106 0.0428(11) 0.0314(10) 0.0307(10) 0.0018(8) 0.0110(8) 0.0155(9)
C107 0.0657(14) 0.0220(8) 0.0224(9) -0.0050(7) 0.0041(9) 0.0082(9)
C108 0.0419(10) 0.0227(8) 0.0207(8) -0.0037(6) -0.0001(7) 0.0006(7)
C109 0.0183(7) 0.0194(7) 0.0162(7) -0.0055(5) 0.0001(5) -0.0046(6)
C110 0.0180(7) 0.0258(8) 0.0217(7) -0.0090(6) -0.0011(6) -0.0016(6)
C111 0.0190(7) 0.0374(9) 0.0203(8) -0.0094(7) -0.0026(6) -0.0069(7)
C112 0.0274(8) 0.0374(9) 0.0221(8) -0.0146(7) 0.0024(6) -0.0147(7)
C113 0.0332(9) 0.0238(8) 0.0251(8) -0.0129(6) 0.0005(7) -0.0059(7)
C114 0.0264(8) 0.0206(7) 0.0226(8) -0.0068(6) -0.0035(6) -0.0037(6)
C115 0.0238(8) 0.0174(7) 0.0161(7) -0.0049(6) -0.0031(6) 0.0000(6)
C116 0.0302(8) 0.0202(7) 0.0205(7) -0.0062(6) -0.0046(6) -0.0038(6)
C117 0.0466(11) 0.0186(8) 0.0218(8) -0.0017(6) -0.0064(7) -0.0062(7)
C118 0.0466(11) 0.0274(9) 0.0241(9) -0.0011(7) -0.0143(8) 0.0035(8)
C119 0.0327(9) 0.0374(10) 0.0346(10) -0.0003(8) -0.0171(8) -0.0009(8)
C120 0.0273(8) 0.0294(9) 0.0244(8) 0.0008(7) -0.0070(7) -0.0053(7)
C121 0.0161(7) 0.0233(7) 0.0213(7) -0.0064(6) -0.0008(6) -0.0012(6)
C122 0.0317(9) 0.0311(9) 0.0334(9) -0.0137(7) 0.0084(7) -0.0096(7)
C123 0.0328(10) 0.0410(10) 0.0331(10) -0.0181(8) 0.0096(8) -0.0049(8)
C124 0.0220(8) 0.0445(11) 0.0255(9) -0.0034(8) 0.0042(7) -0.0043(8)
C125 0.0281(9) 0.0279(9) 0.0364(10) 0.0013(8) 0.0021(8) -0.0059(7)
C126 0.0251(8) 0.0216(8) 0.0320(9) -0.0055(7) -0.0007(7) -0.0002(7)
C127 0.0153(7) 0.0233(7) 0.0157(7) -0.0048(6) -0.0021(5) -0.0002(6)
C128 0.0221(8) 0.0252(8) 0.0207(8) -0.0020(6) -0.0035(6) -0.0043(6)
C129 0.0251(8) 0.0291(9) 0.0233(8) 0.0016(7) -0.0058(7) -0.0002(7)
C130 0.0256(8) 0.0417(10) 0.0209(8) -0.0040(7) -0.0091(7) -0.0010(7)
C131 0.0355(10) 0.0377(10) 0.0326(9) -0.0106(8) -0.0140(8) -0.0068(8)
C132 0.0307(9) 0.0249(8) 0.0256(8) -0.0069(7) -0.0097(7) -0.0008(7)
C133 0.0221(7) 0.0173(7) 0.0202(7) -0.0079(6) 0.0014(6) -0.0028(6)
C134 0.0264(9) 0.0383(10) 0.0274(9) -0.0069(7) -0.0017(7) -0.0133(7)
C135 0.0356(10) 0.0472(11) 0.0409(11) -0.0164(9) 0.0048(8) -0.0236(9)
C136 0.0464(11) 0.0250(9) 0.0386(10) -0.0104(8) 0.0137(9) -0.0182(8)
C137 0.0549(13) 0.0243(9) 0.0280(9) 0.0007(7) 0.0019(9) -0.0064(9)
C138 0.0354(10) 0.0254(8) 0.0271(9) -0.0015(7) -0.0050(7) -0.0063(7)
C139 0.0188(7) 0.0228(8) 0.0193(7) 0.0032(6) -0.0036(6) 0.0016(6)
C140 0.0241(8) 0.0229(8) 0.0241(8) 0.0003(6) -0.0026(6) 0.0012(7)
C141 0.0365(10) 0.0317(9) 0.0263(9) -0.0071(7) -0.0026(7) 0.0057(8)
C142 0.0362(11) 0.0516(12) 0.0221(9) -0.0051(8) 0.0058(8) 0.0026(9)
C143 0.0280(10) 0.0579(13) 0.0300(10) -0.0022(9) 0.0078(8) -0.0114(9)
C144 0.0251(9) 0.0430(10) 0.0245(9) -0.0023(8) -0.0008(7) -0.0079(8)
C145 0.0182(7) 0.0206(7) 0.0147(7) -0.0029(6) -0.0007(6) 0.0018(6)
C146 0.0178(7) 0.0284(8) 0.0224(8) -0.0033(6) -0.0023(6) -0.0006(6)
C147 0.0210(8) 0.0365(10) 0.0268(9) 0.0017(7) -0.0052(7) 0.0060(7)
C148 0.0343(10) 0.0254(9) 0.0289(9) 0.0027(7) -0.0008(8) 0.0133(8)
C149 0.0424(11) 0.0211(8) 0.0260(9) -0.0056(7) -0.0006(8) 0.0048(7)
C150 0.0292(8) 0.0212(7) 0.0189(7) -0.0052(6) -0.0043(6) 0.0030(6)
C151 0.0229(7) 0.0190(7) 0.0148(7) -0.0057(5) -0.0005(6) -0.0059(6)
C152 0.0307(8) 0.0200(7) 0.0169(7) -0.0051(6) -0.0042(6) -0.0033(6)
C153 0.0511(11) 0.0196(8) 0.0199(8) -0.0046(6) -0.0027(7) -0.0096(8)
C154 0.0488(11) 0.0327(9) 0.0207(8) -0.0084(7) 0.0037(7) -0.0253(8)
C155 0.0316(9) 0.0411(10) 0.0281(9) -0.0109(8) -0.0005(7) -0.0186(8)
C156 0.0234(8) 0.0250(8) 0.0244(8) -0.0061(6) -0.0022(6) -0.0069(6)
C157 0.0270(8) 0.0151(7) 0.0273(8) 0.0000(6) -0.0110(7) -0.0030(6)
C158 0.0336(9) 0.0198(8) 0.0354(9) -0.0066(7) -0.0111(8) 0.0028(7)
C159 0.0641(14) 0.0229(9) 0.0399(11) -0.0099(8) -0.0228(10) 0.0031(9)
C160 0.0790(15) 0.0341(10) 0.0449(12) 0.0028(9) -0.0344(11) -0.0257(10)
C161 0.0558(12) 0.0645(14) 0.0454(12) 0.0094(11) -0.0256(10) -0.0399(11)
C162 0.0344(10) 0.0490(11) 0.0291(9) 0.0031(8) -0.0120(8) -0.0192(9)
C163 0.0231(8) 0.0167(7) 0.0261(8) -0.0010(6) -0.0084(6) -0.0011(6)
C164 0.0204(7) 0.0205(7) 0.0232(8) -0.0061(6) -0.0031(6) -0.0011(6)
C165 0.0242(8) 0.0328(9) 0.0272(8) -0.0061(7) -0.0100(7) 0.0038(7)
C166 0.0632(14) 0.0233(10) 0.0607(14) 0.0063(9) -0.0352(12) 0.0034(9)
C167 0.111(2) 0.0196(10) 0.102(2) 0.0102(11) -0.0722(17) -0.0147(12)
C168 0.0741(14) 0.0238(10) 0.0755(15) 0.0034(10) -0.0533(13) -0.0128(10)
C169 0.0197(8) 0.0225(8) 0.0454(10) -0.0173(7) -0.0099(7) 0.0031(6)
C170 0.0307(19) 0.0229(17) 0.036(2) -0.0059(15) -0.0108(15) 0.0036(14)
C171 0.0271(19) 0.0227(18) 0.062(3) -0.0090(18) -0.0120(18) 0.0081(15)
C70A 0.0307(18) 0.0213(16) 0.050(2) -0.0125(15) -0.0116(16) 0.0013(14)
C72A 0.040(2) 0.0264(17) 0.077(3) -0.0283(18) -0.025(2) 0.0109(16)
C172 0.0332(11) 0.0412(11) 0.0974(18) -0.0460(11) -0.0197(11) 0.0162(9)
C173 0.035(2) 0.037(2) 0.056(2) -0.0332(18) -0.0005(18) 0.0014(17)
C174 0.0264(18) 0.0323(19) 0.041(2) -0.0199(16) -0.0077(15) 0.0066(15)
C74A 0.0231(16) 0.0317(17) 0.0346(18) -0.0144(14) -0.0022(14) 0.0039(14)
C73A 0.032(2) 0.054(2) 0.046(2) -0.0290(19) -0.0032(17) 0.0117(18)
C175 0.0263(8) 0.0220(8) 0.0414(10) -0.0085(7) -0.0111(7) -0.0060(7)
C176 0.034(3) 0.023(2) 0.022(2) -0.0089(19) -0.002(2) -0.009(2)
C177 0.052(4) 0.034(3) 0.049(4) -0.021(3) -0.002(3) -0.014(3)
C178 0.059(5) 0.070(4) 0.087(5) -0.059(4) 0.017(4) -0.040(4)
C179 0.025(3) 0.051(4) 0.051(4) -0.020(3) -0.007(3) -0.014(3)
C180 0.031(3) 0.038(3) 0.031(3) -0.016(2) -0.008(2) -0.003(3)
C76A 0.0329(18) 0.034(2) 0.077(3) -0.024(2) -0.019(2) -0.0015(15)
C77A 0.051(3) 0.034(2) 0.135(5) -0.042(3) -0.032(3) -0.0010(19)
C78A 0.038(3) 0.051(3) 0.109(5) -0.030(3) -0.022(3) -0.019(2)
C79A 0.0276(19) 0.048(3) 0.110(5) -0.034(3) -0.023(2) -0.0068(18)
C80A 0.0217(16) 0.037(2) 0.064(3) -0.0190(19) -0.0147(17) -0.0037(15)
C181 0.0389(11) 0.0444(11) 0.0418(11) -0.0068(9) -0.0064(9) -0.0143(9)
C182 0.0327(10) 0.0521(13) 0.0542(13) -0.0194(10) -0.0060(9) -0.0056(9)
C183 0.0395(11) 0.0372(11) 0.0579(13) -0.0082(10) -0.0220(10) -0.0055(9)
C184 0.0404(11) 0.0417(11) 0.0545(13) 0.0050(10) -0.0212(10) -0.0181(9)
C185 0.0313(11) 0.0591(14) 0.0495(13) -0.0052(11) -0.0030(9) -0.0098(10)
C186 0.0404(11) 0.0379(11) 0.0522(13) -0.0019(10) -0.0153(10) 0.0030(9)
C187 0.0738(18) 0.0708(18) 0.0463(14) 0.0014(13) -0.0034(13) -0.0260(15)
C188 0.0325(9) 0.0314(9) 0.0323(9) -0.0096(7) -0.0079(7) -0.0072(7)
C189 0.0242(9) 0.0470(11) 0.0335(10) -0.0086(8) -0.0011(7) -0.0065(8)
C190 0.0242(9) 0.0430(11) 0.0411(11) -0.0103(9) -0.0075(8) 0.0022(8)
C191 0.0356(10) 0.0343(10) 0.0337(10) -0.0023(8) -0.0058(8) -0.0058(8)
C192 0.0306(10) 0.0383(10) 0.0445(11) -0.0097(9) 0.0082(8) -0.0054(8)
C193 0.0268(9) 0.0316(10) 0.0493(12) -0.0103(9) -0.0019(8) 0.0010(8)
C194 0.0473(12) 0.0368(11) 0.0401(11) -0.0039(9) -0.0118(9) -0.0045(9)
C195 0.0259(19) 0.037(2) 0.046(2) -0.0142(17) -0.0031(16) 0.0019(16)
C196 0.048(3) 0.051(3) 0.072(3) -0.020(3) -0.034(3) 0.004(2)
C197 0.046(3) 0.078(3) 0.063(3) -0.039(3) -0.018(2) 0.004(3)
C198 0.036(3) 0.065(3) 0.052(3) 0.000(2) 0.005(2) 0.016(2)
C199 0.009(2) 0.085(4) 0.081(4) -0.037(3) 0.010(2) -0.010(2)
C200 0.027(2) 0.064(3) 0.066(3) -0.024(2) -0.016(2) -0.003(2)
C201 0.048(3) 0.088(4) 0.053(3) -0.008(3) 0.004(2) 0.019(3)
C15A 0.026(3) 0.083(4) 0.051(3) -0.015(3) -0.009(2) 0.001(3)
C16A 0.043(3) 0.074(4) 0.066(4) -0.010(4) 0.011(3) -0.024(3)
C17A 0.033(3) 0.085(5) 0.091(6) -0.019(5) 0.015(4) -0.032(3)
C18A 0.053(4) 0.086(5) 0.048(3) -0.024(3) -0.012(3) -0.001(3)
C19A 0.049(4) 0.069(5) 0.055(4) 0.003(3) 0.006(3) -0.020(3)
C20A 0.020(3) 0.070(5) 0.103(6) -0.030(4) 0.017(4) -0.002(3)
C21A 0.047(4) 0.184(9) 0.068(4) -0.028(5) -0.013(3) -0.007(5)

loop_
_atom_type_symbol
_atom_type_description
_atom_type_scat_dispersion_real
_atom_type_scat_dispersion_imag
_atom_type_scat_source
C C 0.0033 0.0016 'International Tables Vol C Tables 4.2.6.8 and 6.1.1.4'
H H 0.0000 0.0000 'International Tables Vol C Tables 4.2.6.8 and 6.1.1.4'
O O 0.0106 0.0060 'International Tables Vol C Tables 4.2.6.8 and 6.1.1.4'
Si Si 0.0817 0.0704 'International Tables Vol C Tables 4.2.6.8 and 6.1.1.4'

loop_
_geom_angle_atom_site_label_1
_geom_angle_atom_site_label_2
_geom_angle_atom_site_label_3
_geom_angle
O6 Si1 O1 109.79(6)
O6 Si1 O10 107.34(6)
O1 Si1 O10 110.23(6)
O6 Si1 C55 110.79(7)
O1 Si1 C55 106.89(7)
O10 Si1 C55 111.84(6)
O12 Si2 O2 109.19(6)
O12 Si2 O1 109.24(6)
O2 Si2 O1 108.78(6)
O12 Si2 C49 108.48(7)
O2 Si2 C49 110.49(7)
O1 Si2 C49 110.63(6)
O2 Si3 O3 109.00(6)
O2 Si3 O7 109.78(6)
O3 Si3 O7 109.06(6)
O2 Si3 C43 108.27(7)
O3 Si3 C43 111.43(7)
O7 Si3 C43 109.28(6)
O3 Si4 O15 110.33(6)
O3 Si4 O4 108.80(6)
O15 Si4 O4 108.41(6)
O3 Si4 C37 110.49(7)
O15 Si4 C37 107.47(7)
O4 Si4 C37 111.31(7)
O5 Si5 O8 108.08(6)
O5 Si5 O4 110.74(6)
O8 Si5 O4 108.98(6)
O5 Si5 C31 108.67(7)
O8 Si5 C31 111.08(7)
O4 Si5 C31 109.29(7)
O5 Si6 O6 107.41(6)
O5 Si6 O7 109.50(6)
O6 Si6 O7 109.74(6)
O5 Si6 C1 109.45(7)
O6 Si6 C1 110.40(6)
O7 Si6 C1 110.29(7)
O8 Si7 O14 109.99(6)
O8 Si7 O9 109.07(6)
O14 Si7 O9 108.63(6)
O8 Si7 C25 107.50(6)
O14 Si7 C25 109.42(6)
O9 Si7 C25 112.22(6)
O9 Si8 O10 109.40(6)
O9 Si8 O11 110.00(6)
O10 Si8 O11 107.88(6)
O9 Si8 C19 110.51(7)
O10 Si8 C19 110.18(6)
O11 Si8 C19 108.82(7)
O12 Si9 O13 107.13(7)
O12 Si9 O11 109.95(6)
O13 Si9 O11 110.16(6)
O12 Si9 C13 109.62(7)
O13 Si9 C13 110.08(7)
O11 Si9 C13 109.87(7)
O13 Si10 O15 108.20(7)
O13 Si10 O14 110.25(6)
O15 Si10 O14 109.19(6)
O13 Si10 C7 107.70(7)
O15 Si10 C7 111.51(7)
O14 Si10 C7 109.96(7)
O19 Si11 O16 109.49(6)
O19 Si11 O30 110.84(6)
O16 Si11 O30 108.58(6)
O19 Si11 C115 107.73(7)
O16 Si11 C115 112.40(7)
O30 Si11 C115 107.80(6)
O24 Si12 O17 108.46(6)
O24 Si12 O16 108.94(6)
O17 Si12 O16 110.36(6)
O24 Si12 C109 111.15(6)
O17 Si12 C109 109.56(6)
O16 Si12 C109 108.36(6)
O29 Si13 O18 108.50(7)
O29 Si13 O17 110.39(6)
O18 Si13 O17 109.31(6)
O29 Si13 C103 106.20(7)
O18 Si13 C103 111.26(7)
O17 Si13 C103 111.12(7)
O18 Si14 O20 108.79(6)
O18 Si14 O19 108.54(6)
O20 Si14 O19 110.25(6)
O18 Si14 C97 111.76(7)
O20 Si14 C97 107.72(7)
O19 Si14 C97 109.77(7)
O27 Si15 O21 110.98(6)
O27 Si15 O20 107.61(6)
O21 Si15 O20 109.88(6)
O27 Si15 C91 107.90(7)
O21 Si15 C91 107.89(7)
O20 Si15 C91 112.60(7)
O21 Si16 O30 109.62(6)
O21 Si16 O22 108.65(6)
O30 Si16 O22 106.75(6)
O21 Si16 C85 109.34(7)
O30 Si16 C85 111.03(6)
O22 Si16 C85 111.37(6)
O22 Si17 O23 106.13(6)
O22 Si17 O28 109.36(6)
O23 Si17 O28 110.21(6)
O22 Si17 C79 111.89(6)
O23 Si17 C79 111.27(6)
O28 Si17 C79 107.98(7)
O25 Si18 O24 110.59(6)
O25 Si18 O23 108.51(6)
O24 Si18 O23 108.79(6)
O25 Si18 C73 107.14(6)
O24 Si18 C73 111.14(6)
O23 Si18 C73 110.63(6)
O26 Si19 O29 109.44(7)
O26 Si19 O25 108.59(6)
O29 Si19 O25 108.35(6)
O26 Si19 C67 107.71(7)
O29 Si19 C67 111.49(7)
O25 Si19 C67 111.21(7)
O26 Si20 O27 107.71(7)
O26 Si20 O28 110.08(6)
O27 Si20 O28 108.67(6)
O26 Si20 C61 107.84(7)
O27 Si20 C61 111.74(7)
O28 Si20 C61 110.76(6)
O37 Si21 O43 107.53(7)
O37 Si21 O31 109.23(6)
O43 Si21 O31 109.56(7)
O37 Si21 C175 109.13(7)
O43 Si21 C175 110.79(8)
O31 Si21 C175 110.55(7)
O40 Si22 O32 108.45(6)
O40 Si22 O31 109.70(6)
O32 Si22 O31 109.33(7)
O40 Si22 C169 110.15(7)
O32 Si22 C169 110.85(7)
O31 Si22 C169 108.35(7)
O44 Si23 O32 108.72(6)
O44 Si23 O33 110.21(6)
O32 Si23 O33 108.71(6)
O44 Si23 C163 108.53(7)
O32 Si23 C163 111.90(7)
O33 Si23 C163 108.77(7)
O34 Si24 O45 110.03(6)
O34 Si24 O33 108.53(6)
O45 Si24 O33 109.24(6)
O34 Si24 C157 108.97(7)
O45 Si24 C157 109.19(7)
O33 Si24 C157 110.88(7)
O39 Si25 O34 106.71(7)
O39 Si25 O35 110.12(6)
O34 Si25 O35 110.29(6)
O39 Si25 C151 110.55(7)
O34 Si25 C151 110.15(7)
O35 Si25 C151 109.01(7)
O36 Si26 O35 110.73(6)
O36 Si26 O41 108.94(6)
O35 Si26 O41 108.13(6)
O36 Si26 C145 110.47(7)
O35 Si26 C145 108.35(7)
O41 Si26 C145 110.19(6)
O37 Si27 O38 108.94(6)
O37 Si27 O36 109.40(6)
O38 Si27 O36 108.76(6)
O37 Si27 C127 107.49(7)
O38 Si27 C127 111.38(6)
O36 Si27 C127 110.83(7)
O39 Si28 O40 110.66(7)
O39 Si28 O38 108.65(6)
O40 Si28 O38 108.88(6)
O39 Si28 C121 107.80(7)
O40 Si28 C121 109.58(7)
O38 Si28 C121 111.27(7)
O42 Si29 O45 111.11(6)
O42 Si29 O41 108.71(7)
O45 Si29 O41 109.10(6)
O42 Si29 C139 108.33(7)
O45 Si29 C139 107.61(7)
O41 Si29 C139 112.00(6)
O43 Si30 O44 110.54(7)
O43 Si30 O42 107.21(7)
O44 Si30 O42 108.97(6)
O43 Si30 C133 108.22(7)
O44 Si30 C133 110.44(7)
O42 Si30 C133 111.42(7)
Si2 O1 Si1 146.60(8)
Si3 O2 Si2 151.71(8)
Si4 O3 Si3 162.62(8)
Si5 O4 Si4 147.10(8)
Si5 O5 Si6 158.62(8)
Si1 O6 Si6 153.31(8)
Si6 O7 Si3 147.36(8)
Si7 O8 Si5 151.36(8)
Si8 O9 Si7 155.78(8)
Si8 O10 Si1 146.97(8)
Si9 O11 Si8 142.94(8)
Si2 O12 Si9 162.90(8)
Si9 O13 Si10 158.18(8)
Si10 O14 Si7 146.48(7)
Si10 O15 Si4 154.63(8)
Si11 O16 Si12 149.86(8)
Si13 O17 Si12 153.71(8)
Si14 O18 Si13 153.65(8)
Si11 O19 Si14 156.76(8)
Si14 O20 Si15 148.91(8)
Si16 O21 Si15 149.85(8)
Si17 O22 Si16 144.11(8)
Si17 O23 Si18 142.02(7)
Si18 O24 Si12 154.97(8)
Si18 O25 Si19 148.80(8)
Si20 O26 Si19 162.09(8)
Si20 O27 Si15 155.09(8)
Si17 O28 Si20 143.80(8)
Si19 O29 Si13 152.82(8)
Si16 O30 Si11 143.28(7)
Si21 O31 Si22 143.49(8)
Si22 O32 Si23 154.86(9)
Si24 O33 Si23 146.84(8)
Si25 O34 Si24 151.32(8)
Si25 O35 Si26 152.49(8)
Si26 O36 Si27 155.94(8)
Si21 O37 Si27 159.24(8)
Si27 O38 Si28 143.59(8)
Si28 O39 Si25 154.62(8)
Si22 O40 Si28 163.18(8)
Si29 O41 Si26 147.10(7)
Si29 O42 Si30 153.82(8)
Si21 O43 Si30 153.94(9)
Si30 O44 Si23 153.51(8)
Si24 O45 Si29 155.69(9)
C2 C1 C6 118.39(15)
C2 C1 Si6 122.27(12)
C6 C1 Si6 119.32(12)
C3 C2 C1 120.40(17)
C4 C3 C2 120.25(17)
C3 C4 C5 120.39(17)
C4 C5 C6 119.70(17)
C5 C6 C1 120.85(16)
C8 C7 C12 117.83(14)
C8 C7 Si10 123.14(12)
C12 C7 Si10 118.91(12)
C9 C8 C7 120.86(15)
C10 C9 C8 120.22(16)
C11 C10 C9 119.74(16)
C10 C11 C12 120.13(16)
C11 C12 C7 121.22(15)
C18 C13 C14 117.85(16)
C18 C13 Si9 122.60(14)
C14 C13 Si9 119.50(13)
C15 C14 C13 121.5(2)
C16 C15 C14 119.5(2)
C17 C16 C15 120.07(19)
C16 C17 C18 120.5(2)
C13 C18 C17 120.5(2)
C24 C19 C20 118.13(15)
C24 C19 Si8 121.07(13)
C20 C19 Si8 120.76(13)
C21 C20 C19 121.02(17)
C22 C21 C20 119.50(18)
C23 C22 C21 120.59(17)
C22 C23 C24 119.85(17)
C23 C24 C19 120.89(17)
C30 C25 C26 117.90(14)
C30 C25 Si7 121.73(12)
C26 C25 Si7 120.36(12)
C27 C26 C25 120.86(15)
C28 C27 C26 120.18(16)
C27 C28 C29 120.11(16)
C28 C29 C30 119.65(16)
C29 C30 C25 121.25(15)
C36 C31 C32 117.45(15)
C36 C31 Si5 120.28(13)
C32 C31 Si5 122.20(13)
C33 C32 C31 121.32(17)
C34 C33 C32 119.98(18)
C33 C34 C35 119.91(18)
C34 C35 C36 120.2(2)
C31 C36 C35 121.08(18)
C42 C37 C38 117.42(16)
C42 C37 Si4 122.03(13)
C38 C37 Si4 120.53(13)
C39 C38 C37 121.05(18)
C40 C39 C38 119.88(19)
C41 C40 C39 120.18(18)
C40 C41 C42 120.14(19)
C37 C42 C41 121.32(18)
C44 C43 C48 117.81(15)
C44 C43 Si3 120.59(12)
C48 C43 Si3 121.58(12)
C45 C44 C43 121.12(16)
C46 C45 C44 120.09(18)
C45 C46 C47 119.99(17)
C46 C47 C48 120.11(16)
C47 C48 C43 120.88(16)
C50 C49 C54 117.81(14)
C50 C49 Si2 120.08(12)
C54 C49 Si2 122.11(12)
C51 C50 C49 121.41(16)
C52 C51 C50 119.65(17)
C51 C52 C53 120.37(16)
C52 C53 C54 120.15(17)
C53 C54 C49 120.61(16)
C56 C55 C60 118.26(14)
C56 C55 Si1 120.51(12)
C60 C55 Si1 121.02(12)
C57 C56 C55 120.70(16)
C58 C57 C56 120.14(17)
C59 C58 C57 119.86(16)
C58 C59 C60 120.38(17)
C59 C60 C55 120.67(16)
C66 C61 C62 117.45(15)
C66 C61 Si20 122.92(13)
C62 C61 Si20 119.61(13)
C63 C62 C61 121.58(18)
C64 C63 C62 119.70(19)
C63 C64 C65 120.41(18)
C64 C65 C66 120.07(19)
C61 C66 C65 120.79(18)
C72 C67 C68 117.69(15)
C72 C67 Si19 123.18(13)
C68 C67 Si19 119.07(12)
C69 C68 C67 121.09(17)
C70 C69 C68 119.86(18)
C71 C70 C69 120.29(17)
C70 C71 C72 119.99(18)
C67 C72 C71 121.05(18)
C74 C73 C78 117.89(14)
C74 C73 Si18 122.17(12)
C78 C73 Si18 119.93(12)
C75 C74 C73 121.03(15)
C76 C75 C74 119.85(17)
C75 C76 C77 120.45(16)
C76 C77 C78 119.97(16)
C77 C78 C73 120.79(16)
C84 C79 C80 117.78(14)
C84 C79 Si17 121.79(12)
C80 C79 Si17 120.43(12)
C81 C80 C79 121.31(16)
C82 C81 C80 119.66(17)
C83 C82 C81 120.28(17)
C82 C83 C84 120.06(17)
C83 C84 C79 120.90(16)
C90 C85 C86 118.19(15)
C90 C85 Si16 121.06(13)
C86 C85 Si16 120.73(12)
C87 C86 C85 120.80(17)
C88 C87 C86 119.82(18)
C89 C88 C87 120.44(18)
C88 C89 C90 119.72(19)
C89 C90 C85 121.00(18)
C96 C91 C92 118.37(15)
C96 C91 Si15 120.14(12)
C92 C91 Si15 121.23(13)
C93 C92 C91 120.27(17)
C94 C93 C92 119.99(17)
C93 C94 C95 120.64(17)
C94 C95 C96 119.81(18)
C95 C96 C91 120.91(17)
C98 C97 C102 117.16(15)
C98 C97 Si14 120.36(13)
C102 C97 Si14 122.48(13)
C99 C98 C97 121.66(17)
C100 C99 C98 119.62(18)
C101 C100 C99 120.31(17)
C100 C101 C102 119.85(18)
C101 C102 C97 121.39(17)
C108 C103 C104 118.28(16)
C108 C103 Si13 123.26(14)
C104 C103 Si13 118.28(13)
C105 C104 C103 121.14(19)
C106 C105 C104 119.7(2)
C105 C106 C107 121.15(18)
C106 C107 C108 119.56(19)
C103 C108 C107 120.19(19)
C110 C109 C114 117.83(14)
C110 C109 Si12 121.95(12)
C114 C109 Si12 120.16(12)
C111 C110 C109 121.17(15)
C112 C111 C110 119.85(15)
C113 C112 C111 120.18(16)
C112 C113 C114 119.96(16)
C113 C114 C109 121.01(15)
C120 C115 C116 117.74(14)
C120 C115 Si11 121.90(12)
C116 C115 Si11 120.22(12)
C117 C116 C115 121.14(16)
C118 C117 C116 119.86(16)
C117 C118 C119 120.40(16)
C118 C119 C120 119.74(18)
C119 C120 C115 121.11(16)
C122 C121 C126 117.37(15)
C122 C121 Si28 121.45(13)
C126 C121 Si28 121.18(13)
C123 C122 C121 121.41(17)
C124 C123 C122 120.23(18)
C123 C124 C125 119.75(17)
C124 C125 C126 119.93(17)
C125 C126 C121 121.29(17)
C128 C127 C132 118.12(14)
C128 C127 Si27 121.33(12)
C132 C127 Si27 120.53(12)
C129 C128 C127 120.68(16)
C130 C129 C128 120.43(16)
C131 C130 C129 119.90(16)
C130 C131 C132 120.02(17)
C131 C132 C127 120.85(16)
C138 C133 C134 117.90(15)
C138 C133 Si30 122.68(13)
C134 C133 Si30 119.39(12)
C135 C134 C133 121.20(17)
C136 C135 C134 119.76(19)
C137 C136 C135 120.22(17)
C136 C137 C138 120.33(18)
C133 C138 C137 120.57(18)
C144 C139 C140 117.41(16)
C144 C139 Si29 120.81(14)
C140 C139 Si29 121.60(12)
C141 C140 C139 121.44(17)
C140 C141 C142 119.58(19)
C143 C142 C141 120.05(18)
C142 C143 C144 120.35(19)
C143 C144 C139 121.16(19)
C150 C145 C146 117.83(14)
C150 C145 Si26 119.36(12)
C146 C145 Si26 122.80(13)
C147 C146 C145 120.50(17)
C148 C147 C146 120.12(17)
C147 C148 C149 120.36(16)
C148 C149 C150 119.74(18)
C149 C150 C145 121.43(16)
C156 C151 C152 117.89(14)
C156 C151 Si25 120.01(12)
C152 C151 Si25 122.09(12)
C153 C152 C151 121.15(16)
C154 C153 C152 119.82(16)
C153 C154 C155 120.31(16)
C154 C155 C156 119.90(17)
C155 C156 C151 120.91(16)
C162 C157 C158 117.98(17)
C162 C157 Si24 119.95(14)
C158 C157 Si24 122.04(13)
C159 C158 C157 120.79(18)
C160 C159 C158 120.2(2)
C159 C160 C161 120.2(2)
C160 C161 C162 120.2(2)
C161 C162 C157 120.6(2)
C168 C163 C164 117.56(15)
C168 C163 Si23 119.87(14)
C164 C163 Si23 122.48(12)
C165 C164 C163 121.51(15)
C166 C165 C164 119.83(17)
C165 C166 C167 119.67(18)
C166 C167 C168 120.2(2)
C167 C168 C163 121.3(2)
C174 C169 C70A 72.9(3)
C174 C169 C74A 67.6(2)
C70A C169 C74A 115.7(2)
C174 C169 C170 118.4(3)
C70A C169 C170 66.5(2)
C74A C169 C170 90.5(2)
C174 C169 Si22 122.8(2)
C70A C169 Si22 124.2(2)
C74A C169 Si22 119.67(17)
C170 C169 Si22 118.10(19)
C171 C170 C169 118.0(3)
C170 C171 C172 118.1(3)
C169 C70A C72A 123.8(4)
C172 C72A C70A 122.5(4)
C72A C172 C173 74.7(3)
C72A C172 C73A 120.8(3)
C173 C172 C73A 67.8(3)
C72A C172 C171 67.6(3)
C173 C172 C171 118.1(3)
C73A C172 C171 91.8(2)
C172 C173 C174 123.5(4)
C169 C174 C173 122.8(4)
C73A C74A C169 120.0(3)
C74A C73A C172 116.4(3)
C180 C175 C76A 109.9(4)
C180 C175 C80A 19.4(3)
C76A C175 C80A 118.4(3)
C180 C175 C176 116.4(4)
C76A C175 C176 23.8(2)
C80A C175 C176 116.4(3)
C180 C175 Si21 122.4(4)
C76A C175 Si21 123.5(2)
C80A C175 Si21 118.0(2)
C176 C175 Si21 121.2(3)
C177 C176 C175 118.5(5)
C178 C177 C176 122.0(8)
C177 C178 C179 121.8(11)
C178 C179 C180 117.3(7)
C175 C180 C179 123.3(6)
C175 C76A C77A 122.1(4)
C78A C77A C76A 119.6(5)
C77A C78A C79A 119.5(6)
C80A C79A C78A 119.3(5)
C79A C80A C175 120.7(4)
C186 C181 C182 118.1(2)
C186 C181 C187 121.1(2)
C182 C181 C187 120.8(2)
C183 C182 C181 120.2(2)
C184 C183 C182 121.3(2)
C183 C184 C185 119.4(2)
C184 C185 C186 119.6(2)
C181 C186 C185 121.3(2)
C193 C188 C189 117.59(17)
C193 C188 C194 121.17(18)
C189 C188 C194 121.24(18)
C190 C189 C188 121.42(18)
C189 C190 C191 120.06(18)
C192 C191 C190 119.10(18)
C193 C192 C191 120.29(18)
C192 C193 C188 121.53(18)
C196 C195 C200 115.9(4)
C196 C195 C201 122.4(4)
C200 C195 C201 121.6(4)
C197 C196 C195 122.7(4)
C196 C197 C198 120.2(4)
C197 C198 C199 117.2(5)
C200 C199 C198 121.0(5)
C199 C200 C195 122.5(4)
C16A C15A C20A 116.0(5)
C16A C15A C21A 121.8(5)
C20A C15A C21A 121.6(6)
C17A C16A C15A 121.6(5)
C18A C17A C16A 120.5(5)
C17A C18A C19A 118.4(5)
C20A C19A C18A 118.7(5)
C19A C20A C15A 122.7(6)

loop_
_geom_bond_atom_site_label_1
_geom_bond_atom_site_label_2
_geom_bond_distance
Si1 O6 1.6131(11)
Si1 O1 1.6197(11)
Si1 O10 1.6205(11)
Si1 C55 1.8431(15)
Si2 O12 1.6018(11)
Si2 O2 1.6162(12)
Si2 O1 1.6181(11)
Si2 C49 1.8381(16)
Si3 O2 1.6149(12)
Si3 O3 1.6157(11)
Si3 O7 1.6207(11)
Si3 C43 1.8405(16)
Si4 O3 1.6106(11)
Si4 O15 1.6144(12)
Si4 O4 1.6223(11)
Si4 C37 1.8400(16)
Si5 O5 1.6045(11)
Si5 O8 1.6188(12)
Si5 O4 1.6193(12)
Si5 C31 1.8363(16)
Si6 O5 1.6090(11)
Si6 O6 1.6164(11)
Si6 O7 1.6182(11)
Si6 C1 1.8381(16)
Si7 O8 1.6136(12)
Si7 O14 1.6192(11)
Si7 O9 1.6229(11)
Si7 C25 1.8405(15)
Si8 O9 1.6172(11)
Si8 O10 1.6200(11)
Si8 O11 1.6257(12)
Si8 C19 1.8496(16)
Si9 O12 1.6063(11)
Si9 O13 1.6064(12)
Si9 O11 1.6220(12)
Si9 C13 1.8401(16)
Si10 O13 1.6072(11)
Si10 O15 1.6126(12)
Si10 O14 1.6174(11)
Si10 C7 1.8401(16)
Si11 O19 1.6161(11)
Si11 O16 1.6179(11)
Si11 O30 1.6183(11)
Si11 C115 1.8431(15)
Si12 O24 1.6213(11)
Si12 O17 1.6215(11)
Si12 O16 1.6220(11)
Si12 C109 1.8425(16)
Si13 O29 1.6159(12)
Si13 O18 1.6178(12)
Si13 O17 1.6199(11)
Si13 C103 1.8363(16)
Si14 O18 1.6144(12)
Si14 O20 1.6176(12)
Si14 O19 1.6180(12)
Si14 C97 1.8443(17)
Si15 O27 1.6102(12)
Si15 O21 1.6166(11)
Si15 O20 1.6178(12)
Si15 C91 1.8360(16)
Si16 O21 1.6152(12)
Si16 O30 1.6160(11)
Si16 O22 1.6206(11)
Si16 C85 1.8398(16)
Si17 O22 1.6195(11)
Si17 O23 1.6231(11)
Si17 O28 1.6241(11)
Si17 C79 1.8386(16)
Si18 O25 1.6147(11)
Si18 O24 1.6168(11)
Si18 O23 1.6265(11)
Si18 C73 1.8389(15)
Si19 O26 1.6058(12)
Si19 O29 1.6086(12)
Si19 O25 1.6178(12)
Si19 C67 1.8404(16)
Si20 O26 1.6020(12)
Si20 O27 1.6101(12)
Si20 O28 1.6246(11)
Si20 C61 1.8432(16)
Si21 O37 1.6030(11)
Si21 O43 1.6088(13)
Si21 O31 1.6189(12)
Si21 C175 1.8363(18)
Si22 O40 1.6094(12)
Si22 O32 1.6134(12)
Si22 O31 1.6217(12)
Si22 C169 1.8453(17)
Si23 O44 1.6166(12)
Si23 O32 1.6168(12)
Si23 O33 1.6207(12)
Si23 C163 1.8420(16)
Si24 O34 1.6132(12)
Si24 O45 1.6154(12)
Si24 O33 1.6203(11)
Si24 C157 1.8440(17)
Si25 O39 1.6105(12)
Si25 O34 1.6116(11)
Si25 O35 1.6151(11)
Si25 C151 1.8417(16)
Si26 O36 1.6150(12)
Si26 O35 1.6186(11)
Si26 O41 1.6245(11)
Si26 C145 1.8437(15)
Si27 O37 1.6060(11)
Si27 O38 1.6183(11)
Si27 O36 1.6195(12)
Si27 C127 1.8398(15)
Si28 O39 1.6093(12)
Si28 O40 1.6136(11)
Si28 O38 1.6233(12)
Si28 C121 1.8321(16)
Si29 O42 1.6105(12)
Si29 O45 1.6183(12)
Si29 O41 1.6216(11)
Si29 C139 1.8426(17)
Si30 O43 1.6089(13)
Si30 O44 1.6145(12)
Si30 O42 1.6171(13)
Si30 C133 1.8401(16)
C1 C2 1.398(2)
C1 C6 1.405(2)
C2 C3 1.392(2)
C3 C4 1.382(3)
C4 C5 1.383(3)
C5 C6 1.390(2)
C7 C8 1.398(2)
C7 C12 1.400(2)
C8 C9 1.394(2)
C9 C10 1.385(3)
C10 C11 1.382(3)
C11 C12 1.389(2)
C13 C18 1.394(3)
C13 C14 1.395(2)
C14 C15 1.386(3)
C15 C16 1.386(4)
C16 C17 1.370(3)
C17 C18 1.396(3)
C19 C24 1.398(2)
C19 C20 1.398(2)
C20 C21 1.397(3)
C21 C22 1.386(3)
C22 C23 1.377(3)
C23 C24 1.397(2)
C25 C30 1.396(2)
C25 C26 1.403(2)
C26 C27 1.389(2)
C27 C28 1.379(3)
C28 C29 1.388(3)
C29 C30 1.391(2)
C31 C36 1.391(2)
C31 C32 1.398(2)
C32 C33 1.392(2)
C33 C34 1.374(3)
C34 C35 1.376(3)
C35 C36 1.394(3)
C37 C42 1.393(2)
C37 C38 1.407(2)
C38 C39 1.392(3)
C39 C40 1.384(3)
C40 C41 1.370(3)
C41 C42 1.395(3)
C43 C44 1.399(2)
C43 C48 1.400(2)
C44 C45 1.392(2)
C45 C46 1.378(3)
C46 C47 1.385(3)
C47 C48 1.393(2)
C49 C50 1.401(2)
C49 C54 1.403(2)
C50 C51 1.390(2)
C51 C52 1.379(3)
C52 C53 1.384(3)
C53 C54 1.392(2)
C55 C56 1.399(2)
C55 C60 1.402(2)
C56 C57 1.393(2)
C57 C58 1.386(3)
C58 C59 1.381(3)
C59 C60 1.390(2)
C61 C66 1.395(2)
C61 C62 1.401(2)
C62 C63 1.389(3)
C63 C64 1.371(3)
C64 C65 1.377(3)
C65 C66 1.399(3)
C67 C72 1.390(2)
C67 C68 1.404(2)
C68 C69 1.390(2)
C69 C70 1.376(3)
C70 C71 1.376(3)
C71 C72 1.396(3)
C73 C74 1.401(2)
C73 C78 1.405(2)
C74 C75 1.393(2)
C75 C76 1.379(3)
C76 C77 1.384(3)
C77 C78 1.391(2)
C79 C84 1.400(2)
C79 C80 1.403(2)
C80 C81 1.387(2)
C81 C82 1.387(3)
C82 C83 1.381(3)
C83 C84 1.391(2)
C85 C90 1.398(2)
C85 C86 1.399(2)
C86 C87 1.393(2)
C87 C88 1.383(3)
C88 C89 1.382(3)
C89 C90 1.392(3)
C91 C96 1.399(2)
C91 C92 1.400(2)
C92 C93 1.394(2)
C93 C94 1.376(3)
C94 C95 1.378(3)
C95 C96 1.383(2)
C97 C98 1.400(2)
C97 C102 1.402(2)
C98 C99 1.394(2)
C99 C100 1.382(3)
C100 C101 1.380(3)
C101 C102 1.395(2)
C103 C108 1.395(2)
C103 C104 1.408(2)
C104 C105 1.385(3)
C105 C106 1.371(3)
C106 C107 1.380(3)
C107 C108 1.409(3)
C109 C110 1.400(2)
C109 C114 1.403(2)
C110 C111 1.390(2)
C111 C112 1.386(2)
C112 C113 1.383(2)
C113 C114 1.390(2)
C115 C120 1.400(2)
C115 C116 1.401(2)
C116 C117 1.389(2)
C117 C118 1.379(3)
C118 C119 1.383(3)
C119 C120 1.391(2)
C121 C122 1.392(2)
C121 C126 1.399(2)
C122 C123 1.389(2)
C123 C124 1.373(3)
C124 C125 1.386(3)
C125 C126 1.387(2)
C127 C128 1.396(2)
C127 C132 1.404(2)
C128 C129 1.390(2)
C129 C130 1.383(3)
C130 C131 1.381(3)
C131 C132 1.393(2)
C133 C138 1.394(2)
C133 C134 1.396(2)
C134 C135 1.390(3)
C135 C136 1.378(3)
C136 C137 1.370(3)
C137 C138 1.396(3)
C139 C144 1.401(2)
C139 C140 1.404(3)
C140 C141 1.388(2)
C141 C142 1.393(3)
C142 C143 1.374(3)
C143 C144 1.389(3)
C145 C150 1.400(2)
C145 C146 1.405(2)
C146 C147 1.397(2)
C147 C148 1.381(3)
C148 C149 1.382(3)
C149 C150 1.388(2)
C151 C156 1.400(2)
C151 C152 1.401(2)
C152 C153 1.394(2)
C153 C154 1.379(3)
C154 C155 1.387(3)
C155 C156 1.394(2)
C157 C162 1.402(2)
C157 C158 1.405(3)
C158 C159 1.396(3)
C159 C160 1.374(3)
C160 C161 1.383(4)
C161 C162 1.398(3)
C163 C168 1.391(3)
C163 C164 1.392(2)
C164 C165 1.392(2)
C165 C166 1.376(3)
C166 C167 1.386(3)
C167 C168 1.386(3)
C169 C174 1.299(4)
C169 C70A 1.338(4)
C169 C74A 1.475(4)
C169 C170 1.484(4)
C170 C171 1.395(5)
C171 C172 1.505(5)
C70A C72A 1.387(5)
C72A C172 1.248(5)
C172 C173 1.275(5)
C172 C73A 1.480(5)
C173 C174 1.394(5)
C74A C73A 1.405(5)
C175 C180 1.330(7)
C175 C76A 1.353(4)
C175 C80A 1.430(5)
C175 C176 1.478(6)
C176 C177 1.370(10)
C177 C178 1.311(14)
C178 C179 1.375(14)
C179 C180 1.409(11)
C76A C77A 1.403(7)
C77A C78A 1.385(8)
C78A C79A 1.418(9)
C79A C80A 1.378(7)
C181 C186 1.382(3)
C181 C182 1.387(3)
C181 C187 1.513(3)
C182 C183 1.381(3)
C183 C184 1.367(3)
C184 C185 1.376(3)
C185 C186 1.390(3)
C188 C193 1.383(3)
C188 C189 1.392(3)
C188 C194 1.504(3)
C189 C190 1.383(3)
C190 C191 1.385(3)
C191 C192 1.383(3)
C192 C193 1.383(3)
C195 C196 1.376(5)
C195 C200 1.404(5)
C195 C201 1.479(5)
C196 C197 1.361(7)
C197 C198 1.366(7)
C198 C199 1.429(7)
C199 C200 1.297(7)
C15A C16A 1.379(7)
C15A C20A 1.399(7)
C15A C21A 1.483(7)
C16A C17A 1.365(8)
C17A C18A 1.356(8)
C18A C19A 1.432(8)
C19A C20A 1.309(8)
